data_7704739
loop_
_publ_author_name
'Yang, Huan'
'Gao, Guoshu'
'Chen, Wanmin'
'Wang, Li'
'Liu, Weisheng'

_publ_section_title
;
 Self-assembly of tetranuclear 3d-4f helicates as highly efficient
 catalysts for CO<sub>2</sub> cycloaddition reactions under mild
 conditions.
;
_journal_issue 29
_journal_name_full 'Dalton transactions (Cambridge, England : 2003)'
_journal_page_first 10270
_journal_page_last 10277
_journal_paper_doi 10.1039/d0dt01743d
_journal_volume 49
_journal_year 2020
_chemical_formula_moiety 'C96 H120 Er N9 O15 Zn3, 2(C2 H3 N)'
_chemical_formula_sum 'C100 H126 Er N11 O15 Zn3'
_chemical_formula_weight 2085.48
_space_group_crystal_system triclinic
_space_group_IT_number 2
_space_group_name_Hall '-P 1'
_space_group_name_H-M_alt 'P -1'
_atom_sites_solution_hydrogens mixed
_atom_sites_solution_primary iterative
_audit_creation_date 2019-07-26
_audit_creation_method
;
Olex2 1.2
(compiled 2018.05.29 svn.r3508 for OlexSys, GUI svn.r5506)
;
_audit_update_record
;
2019-07-26 deposited with the CCDC.	2020-06-30 downloaded from the CCDC.
;
_cell_angle_alpha 72.372(7)
_cell_angle_beta 85.842(6)
_cell_angle_gamma 89.624(7)
_cell_formula_units_Z 2
_cell_length_a 15.1548(12)
_cell_length_b 19.2532(17)
_cell_length_c 19.4848(13)
_cell_measurement_reflns_used 7043
_cell_measurement_temperature 239(2)
_cell_measurement_theta_max 25.3960
_cell_measurement_theta_min 3.6460
_cell_volume 5403.3(8)
_computing_molecular_graphics 'Olex2 (Dolomanov et al., 2009)'
_computing_publication_material 'Olex2 (Dolomanov et al., 2009)'
_computing_structure_refinement 'XL (Sheldrick, 2008)'
_computing_structure_solution 'olex2.solve (Bourhis et al., 2015)'
_diffrn_ambient_temperature 239(2)
_diffrn_detector 'Bruker APEX2 area detector'
_diffrn_detector_area_resol_mean 7.9
_diffrn_detector_type 'CCD area detector'
_diffrn_measured_fraction_theta_full 0.995
_diffrn_measured_fraction_theta_max 0.996
_diffrn_measurement_device 'three-circle diffractometer'
_diffrn_measurement_device_type 'Bruker APEX2 microsource'
_diffrn_measurement_method '\w and \f scans'
_diffrn_radiation_monochromator 'mirror optics'
_diffrn_radiation_probe x-ray
_diffrn_radiation_type MoK\a
_diffrn_radiation_wavelength 0.71073
_diffrn_reflns_av_R_equivalents 0.0637
_diffrn_reflns_av_unetI/netI 0.1214
_diffrn_reflns_Laue_measured_fraction_full 0.995
_diffrn_reflns_Laue_measured_fraction_max 0.996
_diffrn_reflns_limit_h_max 18
_diffrn_reflns_limit_h_min -18
_diffrn_reflns_limit_k_max 23
_diffrn_reflns_limit_k_min -23
_diffrn_reflns_limit_l_max 22
_diffrn_reflns_limit_l_min -24
_diffrn_reflns_number 39555
_diffrn_reflns_point_group_measured_fraction_full 0.995
_diffrn_reflns_point_group_measured_fraction_max 0.996
_diffrn_reflns_theta_full 25.242
_diffrn_reflns_theta_max 26.022
_diffrn_reflns_theta_min 3.300
_diffrn_source 'microfocus sealed X-ray tube'
_diffrn_source_type 'Incoatec I\ms'
_exptl_absorpt_coefficient_mu 1.488
_exptl_absorpt_correction_T_max 0.862
_exptl_absorpt_correction_T_min 0.836
_exptl_absorpt_correction_type multi-scan
_exptl_crystal_colour 'clear yellowish colourless'
_exptl_crystal_colour_lustre clear
_exptl_crystal_colour_modifier yellowish
_exptl_crystal_colour_primary colourless
_exptl_crystal_density_diffrn 1.282
_exptl_crystal_description block
_exptl_crystal_F_000 2162
_exptl_crystal_size_max 0.2
_exptl_crystal_size_mid 0.1
_exptl_crystal_size_min 0.1
_refine_diff_density_max 1.695
_refine_diff_density_min -1.079
_refine_diff_density_rms 0.110
_refine_ls_extinction_method none
_refine_ls_goodness_of_fit_ref 1.025
_refine_ls_hydrogen_treatment constr
_refine_ls_matrix_type full
_refine_ls_number_parameters 1206
_refine_ls_number_reflns 21211
_refine_ls_number_restraints 516
_refine_ls_restrained_S_all 1.031
_refine_ls_R_factor_all 0.1128
_refine_ls_R_factor_gt 0.0643
_refine_ls_shift/su_max 0.003
_refine_ls_shift/su_mean 0.000
_refine_ls_structure_factor_coef Fsqd
_refine_ls_weighting_details 'w=1/[\s^2^(Fo^2^)+(0.0526P)^2^+3.6302P] where P=(Fo^2^+2Fc^2^)/3'
_refine_ls_weighting_scheme calc
_refine_ls_wR_factor_gt 0.1325
_refine_ls_wR_factor_ref 0.1647
_reflns_Friedel_coverage 0.000
_reflns_number_gt 13263
_reflns_number_total 21211
_reflns_threshold_expression 'I > 2\s(I)'
_cod_data_source_file d0dt01743d2.cif
_cod_data_source_block zner
_cod_depositor_comments 'Adding full bibliography for 7704739--7704741.cif.'
_cod_database_code 7704739
_shelx_shelxl_version_number 2018/3
_shelx_space_group_comment
;
The symmetry employed for this shelxl refinement is uniquely defined
by the following loop, which should always be used as a source of
symmetry information in preference to the above space-group names.
They are only intended as comments.
;
_shelx_estimated_absorpt_t_max 0.865
_shelx_estimated_absorpt_t_min 0.755
_olex2_refinement_description
;
1. Fixed Uiso
 At 1.2 times of:
  All C(H) groups, {H99A,H99B,H99C} of C99, {H94A,H94B,H94C} of C94, {H96A,
  H96B,H96C} of C96, {H97A,H97B,H97C} of C97, {H95A,H95B,H95C} of C95, All C(H,
  H) groups, All N(H) groups
 At 1.5 times of:
  {H67A,H67B,H67C} of C67, {H92A,H92B,H92C} of C92, {H72A,H72B,H72C} of C72,
  {H19A,H19B,H19C} of C19, {H18A,H18B,H18C} of C18, {H71A,H71B,H71C} of C71,
  {H66A,H66B,H66C} of C66, {H47A,H47B,H47C} of C47, {H70A,H70B,H70C} of C70,
  {H23A,H23B,H23C} of C23, {H91A,H91B,H91C} of C91, {H46A,H46B,H46C} of C46,
  {H22A,H22B,H22C} of C22, {H48A,H48B,H48C} of C48, {H20A,H20B,H20C} of C20,
  {H24A,H24B,H24C} of C24, {H68A,H68B,H68C} of C68, {H43A,H43B,H43C} of C43,
  {H3BA,H3BB,H3BC} of C3B, {H44A,H44B,H44C} of C44, {H42D,H42E,H42F} of C42A,
  {H90A,H90B,H90C} of C90, {H42A,H42B,H42C} of C42
2. Restrained distances
 C43-C41 \\sim C41-C42A
 with sigma of 0.02
 C3B-C41 \\sim C41-C44
 with sigma of 0.02
3. Rigid bond restraints
 All non-hydrogen atoms
 with sigma for 1-2 distances of 0.001 and sigma for 1-3 distances of 0.001
4. Uiso/Uaniso restraints and constraints
Uanis(C90) \\sim Ueq: with sigma of 0.01 and sigma for terminal atoms of 0.02
Uanis(C95) \\sim Ueq: with sigma of 0.01 and sigma for terminal atoms of 0.02
Uanis(C97) \\sim Ueq, Uanis(C98) \\sim Ueq, Uanis(N11) \\sim Ueq: with sigma of
0.01 and sigma for terminal atoms of 0.015
Uanis(C96) \\sim Ueq, Uanis(C93) \\sim Ueq, Uanis(C4) \\sim Ueq: with sigma of
0.01 and sigma for terminal atoms of 0.02
Uanis(C41) \\sim Ueq: with sigma of 0.01 and sigma for terminal atoms of 0.02
Uanis(C44) \\sim Ueq, Uanis(C3B) \\sim Ueq, Uanis(C43) \\sim Ueq, Uanis(C42A)
\\sim Ueq: with sigma of 0.01 and sigma for terminal atoms of 0.01
Uanis(C43) = Uanis(C42A)
Uanis(C3B) = Uanis(C44)
5. Others
 Sof(C43)=Sof(H43A)=Sof(H43B)=Sof(H43C)=Sof(C3B)=Sof(H3BA)=Sof(H3BB)=Sof(H3BC)=
 1-FVAR(1)
 Sof(C42A)=Sof(H42D)=Sof(H42E)=Sof(H42F)=Sof(C44)=Sof(H44A)=Sof(H44B)=
 Sof(H44C)=FVAR(1)
6.a Riding coordinates:
 N1(H1)
6.b Secondary CH2 refined with riding coordinates:
 C56(H56A,H56B), C80(H80A,H80B), C57(H57A,H57B), C81(H81A,H81B), C32(H32A,
 H32B), C33(H33A,H33B), C9(H9A,H9B), C8(H8A,H8B)
6.c Aromatic/amide H refined with riding coordinates:
 C82(H82), N8(H8), C14(H14), N3(H3), C58(H58), N5(H5), C74(H74), C62(H62),
 C75(H75), C53(H53), C77(H77), C76(H76), C60(H60), C12(H12), C26(H26), C10(H10),
  C38(H38), C34(H34), C50(H50), C27(H27), C2(H2), C29(H29), C28(H28), C52(H52),
 C5(H5A), C4(H4), C84(H84), C36(H36), C51(H51), C3(H3A), C86(H86)
6.d Idealised Me refined as rotating group:
 C68(H68A,H68B,H68C), C24(H24A,H24B,H24C), C20(H20A,H20B,H20C), C48(H48A,H48B,
 H48C), C70(H70A,H70B,H70C), C23(H23A,H23B,H23C), C47(H47A,H47B,H47C), C46(H46A,
 H46B,H46C), C91(H91A,H91B,H91C), C22(H22A,H22B,H22C), C18(H18A,H18B,H18C),
 C71(H71A,H71B,H71C), C92(H92A,H92B,H92C), C66(H66A,H66B,H66C), C72(H72A,H72B,
 H72C), C67(H67A,H67B,H67C), C19(H19A,H19B,H19C), C90(H90A,H90B,H90C), C99(H99A,
 H99B,H99C), C94(H94A,H94B,H94C), C96(H96A,H96B,H96C), C95(H95A,H95B,H95C),
 C97(H97A,H97B,H97C), C42(H42A,H42B,H42C), C43(H43A,H43B,H43C), C3B(H3BA,H3BB,
 H3BC), C42A(H42D,H42E,H42F), C44(H44A,H44B,H44C)
;
_platon_squeeze_void_probe_radius 1.20
_olex2_submission_special_instructions 'No special instructions were received'

loop_
_space_group_symop_operation_xyz
'x, y, z'
'-x, -y, -z'

loop_
_atom_site_label
_atom_site_type_symbol
_atom_site_fract_x
_atom_site_fract_y
_atom_site_fract_z
_atom_site_U_iso_or_equiv
_atom_site_adp_type
_atom_site_occupancy
_atom_site_site_symmetry_order
_atom_site_calc_flag
_atom_site_refinement_flags_posn
_atom_site_refinement_flags_adp
_atom_site_refinement_flags_occupancy
_atom_site_disorder_assembly
_atom_site_disorder_group
Zn2 Zn 0.56401(5) 0.54931(4) 0.75915(4) 0.04007(18) Uani 1 1 d . U . . .
Zn2B Zn 0.17634(4) 0.79750(4) 0.81648(4) 0.03721(19) Uani 1 1 d . U . . .
Zn4 Zn 0.67753(5) 0.89362(4) 0.68601(4) 0.0438(2) Uani 1 1 d . U . . .
C82 C 0.2482(4) 0.9369(4) 0.8215(4) 0.0470(14) Uani 1 1 d . U . . .
H82 H 0.268325 0.985136 0.799066 0.056 Uiso 1 1 calc R . . . .
O6 O 0.5059(3) 0.4687(2) 0.8301(2) 0.0417(8) Uani 1 1 d . U . . .
O3 O 0.6453(3) 0.9912(2) 0.6369(2) 0.0460(9) Uani 1 1 d . U . . .
O12 O 0.2202(3) 0.7894(3) 0.9157(2) 0.0448(8) Uani 1 1 d . U . . .
O9 O 0.1535(2) 0.8069(2) 0.7118(2) 0.0386(8) Uani 1 1 d . U . . .
N8 N 0.3373(3) 0.8167(3) 0.6819(2) 0.0316(10) Uani 1 1 d . U . . .
H8 H 0.281434 0.804917 0.685714 0.038 Uiso 1 1 calc R . . . .
O8 O 0.5077(2) 0.7044(2) 0.8325(2) 0.0371(6) Uani 1 1 d . U . . .
O5 O 0.6464(3) 0.6806(2) 0.6376(2) 0.0463(7) Uani 1 1 d . U . . .
C14 C 0.6919(4) 1.1820(4) 0.6003(3) 0.0387(12) Uani 1 1 d . U . . .
H14 H 0.666315 1.226968 0.577538 0.046 Uiso 1 1 calc R . . . .
O10 O 0.4910(2) 0.6352(2) 0.7248(2) 0.0366(6) Uani 1 1 d . U . . .
O2 O 0.7304(3) 0.7386(2) 0.7680(2) 0.0474(7) Uani 1 1 d . U . . .
N2 N 0.7888(3) 0.9194(3) 0.7217(3) 0.0497(12) Uani 1 1 d . U . . .
N3 N 0.6463(4) 0.6563(3) 0.5346(3) 0.0559(13) Uani 1 1 d . U . . .
H3 H 0.663280 0.667142 0.488876 0.067 Uiso 1 1 calc R . . . .
O1 O 0.6467(2) 0.6102(2) 0.7894(2) 0.0410(6) Uani 1 1 d . U . . .
O7 O 0.5898(2) 0.8344(2) 0.7591(2) 0.0399(6) Uani 1 1 d . U . . .
O4 O 0.6677(2) 0.8213(2) 0.6347(2) 0.0419(6) Uani 1 1 d . U . . .
C16 C 0.6857(4) 1.0519(4) 0.6364(3) 0.0388(12) Uani 1 1 d . U . . .
O15 O 0.0523(3) 0.8324(3) 0.8442(3) 0.0612(11) Uani 1 1 d . U . . .
C56 C 0.3428(4) 0.6496(3) 0.8786(3) 0.0385(13) Uani 1 1 d . U . . .
H56A H 0.370416 0.612564 0.916988 0.046 Uiso 1 1 calc R . . . .
H56B H 0.361802 0.641445 0.832536 0.046 Uiso 1 1 calc R . . . .
N7 N 0.2483(3) 0.8954(3) 0.7805(3) 0.0416(10) Uani 1 1 d . U . . .
N4 N 0.6052(4) 0.4955(3) 0.6896(3) 0.0492(11) Uani 1 1 d . U . . .
C15 C 0.6466(4) 1.1201(4) 0.6011(3) 0.0346(10) Uani 1 1 d . U . . .
C55 C 0.4549(4) 0.7442(3) 0.8553(3) 0.0332(10) Uani 1 1 d . U . . .
C58 C 0.1498(4) 0.6545(4) 0.7968(3) 0.0390(11) Uani 1 1 d . U . . .
H58 H 0.148989 0.603318 0.814862 0.047 Uiso 1 1 calc R . . . .
C54 C 0.4811(4) 0.8167(4) 0.8587(4) 0.0387(11) Uani 1 1 d . U . . .
C59 C 0.0972(4) 0.6859(4) 0.7350(3) 0.0352(11) Uani 1 1 d . U . . .
C80 C 0.3624(4) 0.8884(3) 0.6857(3) 0.0358(12) Uani 1 1 d . U . . .
H80A H 0.390270 0.917185 0.638851 0.043 Uiso 1 1 calc R . . . .
H80B H 0.405872 0.882719 0.721797 0.043 Uiso 1 1 calc R . . . .
C79 C 0.3969(4) 0.7688(3) 0.6729(3) 0.0308(10) Uani 1 1 d . U . . .
C45 C 0.4071(4) 0.3705(4) 0.9486(4) 0.0424(11) Uani 1 1 d . U . . .
N6 N 0.1971(3) 0.6882(3) 0.8296(3) 0.0384(8) Uani 1 1 d . U . . .
C73 C 0.4143(4) 0.6339(3) 0.6940(3) 0.0341(11) Uani 1 1 d . U . . .
Er1 Er 0.59444(2) 0.72627(2) 0.72831(2) 0.03660(10) Uani 1 1 d . U . . .
C61 C 0.0014(4) 0.6561(4) 0.6530(4) 0.0391(12) Uani 1 1 d . U . . .
C68 C 0.0117(5) 0.5412(5) 0.6189(5) 0.074(2) Uani 1 1 d . U . . .
H68A H 0.050706 0.563898 0.576344 0.111 Uiso 1 1 calc GR . . . .
H68B H -0.021865 0.501944 0.610900 0.111 Uiso 1 1 calc GR . . . .
H68C H 0.046552 0.521727 0.660087 0.111 Uiso 1 1 calc GR . . . .
C69 C 0.0676(4) 0.8610(4) 0.5760(4) 0.0439(11) Uani 1 1 d . U . . .
N5 N 0.3727(3) 0.7208(3) 0.8775(3) 0.0404(12) Uani 1 1 d . U . . .
H5 H 0.335749 0.749188 0.891747 0.048 Uiso 1 1 calc R . . . .
O13 O 0.0222(3) 0.7155(4) 0.8923(3) 0.0803(16) Uani 1 1 d . U . . .
C7 C 0.7895(4) 0.7032(4) 0.7992(4) 0.0575(19) Uani 1 1 d . U . . .
C6 C 0.7825(4) 0.6255(4) 0.8400(3) 0.0404(12) Uani 1 1 d . U . . .
C74 C 0.3804(4) 0.5683(4) 0.6891(4) 0.0463(15) Uani 1 1 d . U . . .
H74 H 0.411216 0.524845 0.707476 0.056 Uiso 1 1 calc R . . . .
C40 C 0.4978(4) 0.4024(4) 0.8272(4) 0.0428(13) Uani 1 1 d . U . . .
C57 C 0.2425(4) 0.6405(4) 0.8912(3) 0.0408(12) Uani 1 1 d . U . . .
H57A H 0.226066 0.589589 0.898208 0.049 Uiso 1 1 calc R . . . .
H57B H 0.222867 0.652459 0.935273 0.049 Uiso 1 1 calc R . . . .
C21 C 0.5601(4) 1.1226(4) 0.5650(3) 0.0404(11) Uani 1 1 d . U . . .
C24 C 0.5749(4) 1.0900(4) 0.5037(3) 0.0491(15) Uani 1 1 d . U . . .
H24A H 0.620317 1.117889 0.468874 0.074 Uiso 1 1 calc GR . . . .
H24B H 0.520199 1.091106 0.480456 0.074 Uiso 1 1 calc GR . . . .
H24C H 0.593545 1.039898 0.522579 0.074 Uiso 1 1 calc GR . . . .
C63 C 0.0577(3) 0.7822(4) 0.6289(3) 0.0348(10) Uani 1 1 d . U . . .
C64 C 0.1034(4) 0.7607(4) 0.6945(3) 0.0349(10) Uani 1 1 d . U . . .
C81 C 0.2840(4) 0.9284(4) 0.7054(3) 0.0392(11) Uani 1 1 d . U . . .
H81A H 0.301394 0.979147 0.698511 0.047 Uiso 1 1 calc R . . . .
H81B H 0.237483 0.928673 0.672837 0.047 Uiso 1 1 calc R . . . .
C78 C 0.3651(4) 0.6985(3) 0.6675(3) 0.0341(11) Uani 1 1 d . U . . .
C31 C 0.6646(4) 0.7025(4) 0.5702(4) 0.0441(12) Uani 1 1 d . U . . .
C62 C 0.0077(4) 0.7293(4) 0.6134(3) 0.0397(12) Uani 1 1 d . U . . .
H62 H -0.024779 0.744579 0.572269 0.048 Uiso 1 1 calc R . . . .
C30 C 0.7040(4) 0.7752(4) 0.5331(4) 0.0433(11) Uani 1 1 d . U . . .
C75 C 0.3020(4) 0.5669(4) 0.6575(4) 0.0495(16) Uani 1 1 d . U . . .
H75 H 0.279768 0.522247 0.655188 0.059 Uiso 1 1 calc R . . . .
N9 N 0.0046(4) 0.7818(4) 0.8859(4) 0.0611(16) Uani 1 1 d . U . . .
C49 C 0.5509(4) 0.8582(4) 0.8120(4) 0.0398(11) Uani 1 1 d . U . . .
C20 C 0.7555(5) 1.3006(4) 0.6613(4) 0.0614(18) Uani 1 1 d . U . . .
H20A H 0.703777 1.314924 0.634098 0.092 Uiso 1 1 calc GR . . . .
H20B H 0.786055 1.343713 0.663925 0.092 Uiso 1 1 calc GR . . . .
H20C H 0.737397 1.269899 0.709667 0.092 Uiso 1 1 calc GR . . . .
C53 C 0.4408(4) 0.8450(4) 0.9112(4) 0.0471(15) Uani 1 1 d . U . . .
H53 H 0.395115 0.817657 0.942871 0.057 Uiso 1 1 calc R . . . .
C48 C 0.3592(5) 0.3050(4) 1.0036(4) 0.0597(18) Uani 1 1 d . U . . .
H48A H 0.312356 0.287915 0.981084 0.090 Uiso 1 1 calc GR . . . .
H48B H 0.334024 0.319349 1.044388 0.090 Uiso 1 1 calc GR . . . .
H48C H 0.400964 0.266131 1.020255 0.090 Uiso 1 1 calc GR . . . .
C77 C 0.2881(4) 0.6946(4) 0.6347(3) 0.0383(12) Uani 1 1 d . U . . .
H77 H 0.256894 0.737636 0.615452 0.046 Uiso 1 1 calc R . . . .
C76 C 0.2552(4) 0.6303(4) 0.6290(4) 0.0463(15) Uani 1 1 d . U . . .
H76 H 0.202650 0.629245 0.606468 0.056 Uiso 1 1 calc R . . . .
C60 C 0.0463(4) 0.6357(4) 0.7161(4) 0.0428(14) Uani 1 1 d . U . . .
H60 H 0.041922 0.587244 0.746233 0.051 Uiso 1 1 calc R . . . .
C17 C 0.8181(4) 1.2580(4) 0.6234(4) 0.0492(12) Uani 1 1 d . U . . .
N1 N 0.8728(4) 0.7353(3) 0.7855(4) 0.074(2) Uani 1 1 d . U . . .
H1 H 0.909896 0.709033 0.769219 0.088 Uiso 1 1 d R . . . .
C39 C 0.4503(4) 0.3493(4) 0.8845(3) 0.0391(11) Uani 1 1 d . U . . .
C12 C 0.8089(4) 1.1178(4) 0.6653(4) 0.0428(14) Uani 1 1 d . U . . .
H12 H 0.862544 1.116798 0.686956 0.051 Uiso 1 1 calc R . . . .
C26 C 0.7385(4) 0.8989(4) 0.5267(4) 0.0503(13) Uani 1 1 d . U . . .
H26 H 0.736702 0.937354 0.547140 0.060 Uiso 1 1 calc R . . . .
C1 C 0.7108(4) 0.5821(4) 0.8334(3) 0.0375(11) Uani 1 1 d . U . . .
O14 O -0.0621(3) 0.7966(4) 0.9204(3) 0.0893(19) Uani 1 1 d . U . . .
C83 C 0.2211(5) 0.9184(4) 0.8977(4) 0.0530(15) Uani 1 1 d . U . . .
C10 C 0.8102(4) 0.9868(4) 0.7089(4) 0.0474(15) Uani 1 1 d . U . . .
H10 H 0.862404 0.995199 0.728661 0.057 Uiso 1 1 calc R . . . .
C25 C 0.7025(4) 0.8299(4) 0.5679(4) 0.0406(10) Uani 1 1 d . U . . .
C70 C 0.1644(4) 0.8751(4) 0.5461(3) 0.0420(15) Uani 1 1 d . U . . .
H70A H 0.201655 0.871318 0.585469 0.063 Uiso 1 1 calc GR . . . .
H70B H 0.170640 0.923604 0.511847 0.063 Uiso 1 1 calc GR . . . .
H70C H 0.182182 0.839322 0.522065 0.063 Uiso 1 1 calc GR . . . .
C13 C 0.7734(4) 1.1843(4) 0.6306(3) 0.0401(12) Uani 1 1 d . U . . .
C11 C 0.7669(4) 1.0512(4) 0.6691(4) 0.0419(13) Uani 1 1 d . U . . .
C23 C 0.4853(4) 1.0804(4) 0.6190(4) 0.0516(17) Uani 1 1 d . U . . .
H23A H 0.501736 1.029901 0.638582 0.077 Uiso 1 1 calc GR . . . .
H23B H 0.431347 1.082966 0.594398 0.077 Uiso 1 1 calc GR . . . .
H23C H 0.475556 1.101933 0.657877 0.077 Uiso 1 1 calc GR . . . .
C35 C 0.5356(5) 0.3805(4) 0.7685(4) 0.0563(18) Uani 1 1 d . U . . .
C32 C 0.5989(5) 0.5883(4) 0.5695(4) 0.0535(15) Uani 1 1 d . U . . .
H32A H 0.579883 0.567694 0.532669 0.064 Uiso 1 1 calc R . . . .
H32B H 0.545806 0.597768 0.596934 0.064 Uiso 1 1 calc R . . . .
C47 C 0.3400(4) 0.4306(4) 0.9228(4) 0.0554(17) Uani 1 1 d . U . . .
H47A H 0.297393 0.414957 0.895479 0.083 Uiso 1 1 calc GR . . . .
H47B H 0.370498 0.474488 0.892328 0.083 Uiso 1 1 calc GR . . . .
H47C H 0.309440 0.440660 0.964198 0.083 Uiso 1 1 calc GR . . . .
C33 C 0.6567(5) 0.5320(4) 0.6214(4) 0.0597(17) Uani 1 1 d . U . . .
H33A H 0.677925 0.495616 0.598417 0.072 Uiso 1 1 calc R . . . .
H33B H 0.708326 0.556870 0.631216 0.072 Uiso 1 1 calc R . . . .
C38 C 0.4448(5) 0.2791(4) 0.8806(4) 0.0525(17) Uani 1 1 d . U . . .
H38 H 0.413827 0.244188 0.919223 0.063 Uiso 1 1 calc R . . . .
C46 C 0.4800(5) 0.3965(4) 0.9869(4) 0.0564(18) Uani 1 1 d . U . . .
H46A H 0.453817 0.406734 1.029687 0.085 Uiso 1 1 calc GR . . . .
H46B H 0.508297 0.440359 0.954397 0.085 Uiso 1 1 calc GR . . . .
H46C H 0.523630 0.358674 1.000786 0.085 Uiso 1 1 calc GR . . . .
C91 C 0.1124(5) 0.7124(5) 1.0547(4) 0.063(2) Uani 1 1 d . U . . .
H91A H 0.124762 0.706536 1.007244 0.095 Uiso 1 1 calc GR . . . .
H91B H 0.057486 0.738310 1.055746 0.095 Uiso 1 1 calc GR . . . .
H91C H 0.107104 0.664791 1.090683 0.095 Uiso 1 1 calc GR . . . .
C22 C 0.5297(4) 1.2015(4) 0.5334(4) 0.0556(17) Uani 1 1 d . U . . .
H22A H 0.517945 1.223021 0.572115 0.083 Uiso 1 1 calc GR . . . .
H22B H 0.476164 1.201699 0.508906 0.083 Uiso 1 1 calc GR . . . .
H22C H 0.575742 1.229563 0.499299 0.083 Uiso 1 1 calc GR . . . .
C18 C 0.9062(5) 1.2482(4) 0.6593(4) 0.064(2) Uani 1 1 d . U . . .
H18A H 0.927200 1.295042 0.661104 0.096 Uiso 1 1 calc GR . . . .
H18B H 0.949486 1.228412 0.631437 0.096 Uiso 1 1 calc GR . . . .
H18C H 0.897406 1.214993 0.707913 0.096 Uiso 1 1 calc GR . . . .
C34 C 0.5852(5) 0.4280(4) 0.7057(4) 0.0582(18) Uani 1 1 d . U . . .
H34 H 0.605961 0.405357 0.671296 0.070 Uiso 1 1 calc R . . . .
C50 C 0.5743(5) 0.9233(4) 0.8213(5) 0.061(2) Uani 1 1 d . U . . .
H50 H 0.620390 0.951338 0.790712 0.074 Uiso 1 1 calc R . . . .
C27 C 0.7758(4) 0.9112(4) 0.4576(4) 0.0594(17) Uani 1 1 d . U . . .
H27 H 0.799775 0.957533 0.432116 0.071 Uiso 1 1 calc R . . . .
C2 C 0.7078(4) 0.5095(4) 0.8749(4) 0.0558(18) Uani 1 1 d . U . . .
H2 H 0.658938 0.480706 0.872656 0.067 Uiso 1 1 calc R . . . .
C9 C 0.8395(5) 0.8636(4) 0.7739(5) 0.0616(19) Uani 1 1 d . U . . .
H9A H 0.884547 0.887765 0.792671 0.074 Uiso 1 1 calc R . . . .
H9B H 0.799332 0.836130 0.814673 0.074 Uiso 1 1 calc R . . . .
C29 C 0.7427(4) 0.7907(4) 0.4629(4) 0.0560(15) Uani 1 1 d . U . . .
H29 H 0.743724 0.753487 0.440869 0.067 Uiso 1 1 calc R . . . .
C65 C -0.0526(4) 0.5984(4) 0.6337(4) 0.0496(13) Uani 1 1 d . U . . .
C71 C 0.0388(4) 0.9182(4) 0.6138(4) 0.0513(15) Uani 1 1 d . U . . .
H71A H -0.024707 0.914695 0.625027 0.077 Uiso 1 1 calc GR . . . .
H71B H 0.054634 0.966602 0.582023 0.077 Uiso 1 1 calc GR . . . .
H71C H 0.068495 0.909256 0.658049 0.077 Uiso 1 1 calc GR . . . .
C88 C 0.2119(4) 0.8444(4) 0.9419(4) 0.0479(13) Uani 1 1 d . U . . .
C8 C 0.8812(5) 0.8145(4) 0.7393(5) 0.066(2) Uani 1 1 d . U . . .
H8A H 0.944086 0.827845 0.727935 0.079 Uiso 1 1 calc R . . . .
H8B H 0.854508 0.819995 0.693641 0.079 Uiso 1 1 calc R . . . .
C28 C 0.7788(5) 0.8563(5) 0.4247(4) 0.0631(18) Uani 1 1 d . U . . .
H28 H 0.805056 0.864433 0.377694 0.076 Uiso 1 1 calc R . . . .
C92 C 0.2770(5) 0.7169(5) 1.0687(4) 0.080(2) Uani 1 1 d . U . . .
H92A H 0.272798 0.668622 1.103481 0.120 Uiso 1 1 calc GR . . . .
H92B H 0.323833 0.744662 1.080251 0.120 Uiso 1 1 calc GR . . . .
H92C H 0.290174 0.712784 1.020615 0.120 Uiso 1 1 calc GR . . . .
C52 C 0.4648(5) 0.9101(4) 0.9185(5) 0.068(2) Uani 1 1 d . U . . .
H52 H 0.435648 0.928294 0.953516 0.082 Uiso 1 1 calc R . . . .
C66 C -0.1008(5) 0.6307(5) 0.5649(4) 0.070(2) Uani 1 1 d . U . . .
H66A H -0.140723 0.668138 0.571392 0.105 Uiso 1 1 calc GR . . . .
H66B H -0.134384 0.592452 0.555041 0.105 Uiso 1 1 calc GR . . . .
H66C H -0.057891 0.651813 0.524577 0.105 Uiso 1 1 calc GR . . . .
C5 C 0.8494(5) 0.5924(4) 0.8859(4) 0.0553(17) Uani 1 1 d . U . . .
H5A H 0.897683 0.620759 0.890306 0.066 Uiso 1 1 calc R . . . .
C87 C 0.1952(5) 0.8327(5) 1.0186(4) 0.0633(15) Uani 1 1 d . U . . .
C72 C 0.0105(5) 0.8729(5) 0.5115(4) 0.0650(19) Uani 1 1 d . U . . .
H72A H 0.026613 0.838051 0.485879 0.098 Uiso 1 1 calc GR . . . .
H72B H 0.020374 0.921981 0.479170 0.098 Uiso 1 1 calc GR . . . .
H72C H -0.051428 0.866074 0.528751 0.098 Uiso 1 1 calc GR . . . .
C89 C 0.1885(6) 0.7561(5) 1.0714(4) 0.0726(15) Uani 1 1 d . U . . .
C4 C 0.8447(5) 0.5200(5) 0.9238(5) 0.074(2) Uani 1 1 d . U . . .
H4 H 0.890368 0.498979 0.953195 0.088 Uiso 1 1 calc R . . . .
C67 C -0.1190(5) 0.5589(5) 0.6950(4) 0.078(3) Uani 1 1 d . U . . .
H67A H -0.088827 0.539289 0.738821 0.117 Uiso 1 1 calc GR . . . .
H67B H -0.146977 0.519436 0.682837 0.117 Uiso 1 1 calc GR . . . .
H67C H -0.163675 0.592756 0.702392 0.117 Uiso 1 1 calc GR . . . .
C84 C 0.2112(6) 0.9758(5) 0.9264(5) 0.074(2) Uani 1 1 d . U . . .
H84 H 0.221099 1.023516 0.895390 0.088 Uiso 1 1 calc R . . . .
C37 C 0.4820(7) 0.2557(5) 0.8231(5) 0.083(2) Uani 1 1 d . U . . .
C36 C 0.5248(6) 0.3077(4) 0.7680(5) 0.084(3) Uani 1 1 d . U . . .
H36 H 0.548296 0.294952 0.727589 0.101 Uiso 1 1 calc R . . . .
C51 C 0.5338(5) 0.9488(4) 0.8725(5) 0.078(3) Uani 1 1 d . U . . .
H51 H 0.552666 0.993456 0.877070 0.093 Uiso 1 1 calc R . . . .
C3 C 0.7736(5) 0.4774(5) 0.9196(4) 0.070(2) Uani 1 1 d . U . . .
H3A H 0.769785 0.427704 0.946327 0.085 Uiso 1 1 calc R . . . .
C19 C 0.8346(5) 1.3005(4) 0.5447(4) 0.071(2) Uani 1 1 d . U . . .
H19A H 0.779305 1.306111 0.521622 0.106 Uiso 1 1 calc GR . . . .
H19B H 0.876135 1.274648 0.521502 0.106 Uiso 1 1 calc GR . . . .
H19C H 0.859022 1.348247 0.540430 0.106 Uiso 1 1 calc GR . . . .
C85 C 0.1876(7) 0.9665(6) 0.9980(5) 0.091(3) Uani 1 1 d . U . . .
C86 C 0.1827(6) 0.8935(5) 1.0420(5) 0.084(2) Uani 1 1 d . U . . .
H86 H 0.169847 0.885199 1.091800 0.101 Uiso 1 1 calc R . . . .
C90 C 0.1674(7) 0.7561(6) 1.1499(5) 0.110(3) Uani 1 1 d . U . . .
H90A H 0.111379 0.779899 1.153608 0.165 Uiso 1 1 calc GR . . . .
H90B H 0.213907 0.782157 1.164005 0.165 Uiso 1 1 calc GR . . . .
H90C H 0.163484 0.706283 1.181549 0.165 Uiso 1 1 calc GR . . . .
C41 C 0.4693(7) 0.1765(5) 0.8206(6) 0.0856(16) Uani 1 1 d D U . . .
C93 C 0.1666(7) 1.0323(6) 1.0281(6) 0.099(2) Uani 1 1 d . U . . .
C100 C 0.3095(8) 0.3533(6) 0.6724(6) 0.105(4) Uani 1 1 d . U . . .
N10 N 0.3314(9) 0.3496(7) 0.6177(5) 0.155(5) Uani 1 1 d . U . . .
C99 C 0.2794(9) 0.3538(7) 0.7457(6) 0.144(5) Uani 1 1 d . U . . .
H99A H 0.240363 0.394583 0.742790 0.173 Uiso 1 1 calc GR . . . .
H99B H 0.330154 0.358633 0.771603 0.173 Uiso 1 1 calc GR . . . .
H99C H 0.247815 0.308630 0.770982 0.173 Uiso 1 1 calc GR . . . .
C94 C 0.0797(8) 1.0189(7) 1.0760(7) 0.146(4) Uani 1 1 d . U . . .
H94A H 0.033669 1.004192 1.050919 0.175 Uiso 1 1 calc GR . . . .
H94B H 0.062585 1.063311 1.086794 0.175 Uiso 1 1 calc GR . . . .
H94C H 0.087777 0.980604 1.120678 0.175 Uiso 1 1 calc GR . . . .
C96 C 0.1549(10) 1.1043(7) 0.9696(7) 0.154(4) Uani 1 1 d . U . . .
H96A H 0.209746 1.117903 0.939612 0.184 Uiso 1 1 calc GR . . . .
H96B H 0.139414 1.141846 0.991946 0.184 Uiso 1 1 calc GR . . . .
H96C H 0.108116 1.098917 0.940099 0.184 Uiso 1 1 calc GR . . . .
C95 C 0.2426(9) 1.0374(8) 1.0692(8) 0.184(5) Uani 1 1 d . U . . .
H95A H 0.245501 0.993286 1.109460 0.221 Uiso 1 1 calc GR . . . .
H95B H 0.235784 1.079057 1.087198 0.221 Uiso 1 1 calc GR . . . .
H95C H 0.296658 1.043283 1.037969 0.221 Uiso 1 1 calc GR . . . .
O11 O 0.4787(2) 0.7845(2) 0.6694(2) 0.0363(7) Uani 1 1 d . U . . .
C98 C 0.0953(8) 0.4135(9) 0.8804(10) 0.133(4) Uani 1 1 d . U . . .
N11 N 0.1003(9) 0.4408(8) 0.8198(8) 0.193(6) Uani 1 1 d . U . . .
C97 C 0.0971(9) 0.3622(9) 0.9504(8) 0.174(6) Uani 1 1 d . U . . .
H97A H 0.103329 0.313508 0.946033 0.208 Uiso 1 1 calc GR . . . .
H97B H 0.042362 0.364705 0.978576 0.208 Uiso 1 1 calc GR . . . .
H97C H 0.146659 0.373418 0.974215 0.208 Uiso 1 1 calc GR . . . .
C42 C 0.5469(7) 0.1555(5) 0.7785(6) 0.102(2) Uani 1 1 d . U . . .
H42A H 0.548628 0.185749 0.728527 0.152 Uiso 1 1 calc GR . . . .
H42B H 0.540708 0.104687 0.780777 0.152 Uiso 1 1 calc GR . . . .
H42C H 0.601324 0.162460 0.799066 0.152 Uiso 1 1 calc GR . . . .
C43 C 0.4296(12) 0.1221(8) 0.8931(9) 0.091(2) Uani 0.594(9) 1 d D U P A 2
H43A H 0.472902 0.113573 0.928920 0.136 Uiso 0.594(9) 1 calc GR . P A 2
H43B H 0.414350 0.076404 0.885275 0.136 Uiso 0.594(9) 1 calc GR . P A 2
H43C H 0.376903 0.142730 0.910024 0.136 Uiso 0.594(9) 1 calc GR . P A 2
C3B C 0.3949(10) 0.1710(10) 0.7749(10) 0.100(2) Uani 0.594(9) 1 d D U P A 2
H3BA H 0.341000 0.189048 0.792946 0.150 Uiso 0.594(9) 1 calc GR . P A 2
H3BB H 0.386051 0.120436 0.777182 0.150 Uiso 0.594(9) 1 calc GR . P A 2
H3BC H 0.409851 0.199851 0.725248 0.150 Uiso 0.594(9) 1 calc GR . P A 2
C42A C 0.5171(16) 0.1378(9) 0.8978(10) 0.091(2) Uani 0.406(9) 1 d D U P A 1
H42D H 0.562529 0.170404 0.903641 0.136 Uiso 0.406(9) 1 calc GR . P A 1
H42E H 0.543580 0.092233 0.896340 0.136 Uiso 0.406(9) 1 calc GR . P A 1
H42F H 0.472776 0.128410 0.938198 0.136 Uiso 0.406(9) 1 calc GR . P A 1
C44 C 0.3814(12) 0.1563(15) 0.8299(17) 0.100(2) Uani 0.406(9) 1 d D U P A 1
H44A H 0.351622 0.175819 0.865619 0.150 Uiso 0.406(9) 1 calc GR . P A 1
H44B H 0.376067 0.103524 0.846221 0.150 Uiso 0.406(9) 1 calc GR . P A 1
H44C H 0.354450 0.175227 0.784374 0.150 Uiso 0.406(9) 1 calc GR . P A 1

loop_
_atom_site_aniso_label
_atom_site_aniso_U_11
_atom_site_aniso_U_22
_atom_site_aniso_U_33
_atom_site_aniso_U_23
_atom_site_aniso_U_13
_atom_site_aniso_U_12
Zn2 0.0377(4) 0.0351(4) 0.0358(5) 0.0060(3) -0.0005(3) 0.0089(3)
Zn2B 0.0360(4) 0.0384(5) 0.0270(4) 0.0045(3) 0.0008(3) 0.0047(3)
Zn4 0.0311(4) 0.0392(4) 0.0449(5) 0.0116(4) -0.0034(3) -0.0028(3)
C82 0.052(4) 0.044(3) 0.041(2) -0.0086(17) 0.006(3) 0.001(3)
O6 0.046(2) 0.0327(10) 0.0360(19) 0.0036(10) 0.0025(15) 0.0068(13)
O3 0.039(2) 0.0376(7) 0.047(3) 0.0103(11) -0.0085(16) -0.0044(11)
O12 0.045(2) 0.0520(19) 0.0270(12) 0.0022(12) 0.0007(15) 0.002(2)
O9 0.037(2) 0.0372(17) 0.0295(12) 0.0091(14) -0.0051(14) 0.0019(17)
N8 0.0290(16) 0.031(2) 0.024(3) 0.008(2) 0.000(2) 0.0006(15)
O8 0.0362(15) 0.0329(12) 0.0312(12) 0.0059(11) -0.0001(10) 0.0005(12)
O5 0.0465(18) 0.0404(11) 0.0366(11) 0.0087(9) 0.0082(12) 0.0094(13)
C14 0.036(3) 0.0380(13) 0.033(4) 0.003(3) 0.002(2) 0.001(2)
O10 0.0342(12) 0.0329(8) 0.0331(19) 0.0042(11) -0.0025(9) 0.0060(6)
O2 0.0315(10) 0.0441(9) 0.048(2) 0.0157(14) -0.0077(11) 0.0008(10)
N2 0.0351(18) 0.0456(14) 0.049(3) 0.015(2) -0.0065(16) -0.0067(14)
N3 0.064(4) 0.053(2) 0.035(2) 0.0081(17) 0.006(3) -0.002(3)
O1 0.0309(13) 0.0387(7) 0.0381(15) 0.0107(8) -0.0016(10) 0.0077(7)
O7 0.0335(15) 0.0365(8) 0.0375(16) 0.0069(10) -0.0030(10) -0.0026(9)
O4 0.0312(14) 0.0404(9) 0.0375(11) 0.0120(7) 0.0011(10) 0.0035(12)
C16 0.025(2) 0.0383(9) 0.037(4) 0.011(3) 0.0040(19) -0.0039(18)
O15 0.0390(14) 0.083(3) 0.054(3) -0.012(3) 0.0013(13) 0.0179(15)
C56 0.037(2) 0.035(3) 0.033(4) 0.005(3) -0.004(2) 0.0005(19)
N7 0.053(2) 0.0332(16) 0.0313(16) 0.0006(12) 0.0014(17) 0.0047(17)
N4 0.052(3) 0.0427(13) 0.041(2) 0.0026(14) 0.0081(18) 0.0151(17)
C15 0.033(2) 0.0383(10) 0.023(3) 0.005(2) 0.0037(17) 0.0003(17)
C55 0.0329(19) 0.032(2) 0.022(2) 0.012(2) -0.0053(16) 0.0037(14)
C58 0.035(3) 0.0368(16) 0.034(3) 0.0074(19) -0.005(2) 0.000(2)
C54 0.031(3) 0.034(2) 0.041(3) 0.004(2) -0.0032(17) 0.0046(17)
C59 0.026(3) 0.0376(19) 0.032(3) 0.0040(17) -0.0003(19) 0.005(2)
C80 0.037(3) 0.034(2) 0.029(3) 0.003(3) -0.004(2) 0.0010(19)
C79 0.0297(11) 0.0307(18) 0.018(3) 0.012(2) -0.0004(16) 0.0031(11)
C45 0.038(3) 0.044(3) 0.037(3) -0.003(2) 0.0048(19) -0.0008(18)
N6 0.036(2) 0.0348(11) 0.030(2) 0.0118(12) -0.0029(16) -0.0040(13)
C73 0.031(2) 0.0342(17) 0.029(3) 0.002(3) 0.0020(19) 0.0050(14)
Er1 0.02700(15) 0.03507(18) 0.03365(18) 0.01013(13) -0.00039(11) 0.00452(12)
C61 0.032(3) 0.042(2) 0.036(3) -0.0008(18) -0.003(2) 0.004(2)
C68 0.066(4) 0.070(5) 0.101(7) -0.044(5) -0.020(4) 0.002(3)
C69 0.036(2) 0.045(2) 0.035(3) 0.0101(15) -0.004(2) 0.004(2)
N5 0.0333(17) 0.035(3) 0.043(3) 0.002(3) -0.002(2) 0.0026(17)
O13 0.060(3) 0.081(3) 0.100(5) -0.028(4) -0.006(3) 0.011(3)
C7 0.038(2) 0.045(2) 0.077(5) 0.005(3) -0.022(2) 0.0066(18)
C6 0.033(3) 0.0447(19) 0.034(4) 0.002(2) -0.0021(19) 0.0135(17)
C74 0.046(3) 0.0356(19) 0.052(5) -0.005(3) -0.009(3) 0.005(2)
C40 0.052(4) 0.0307(18) 0.034(3) 0.0050(19) 0.006(2) 0.013(3)
C57 0.036(2) 0.0373(17) 0.037(3) 0.007(2) -0.008(2) 0.0010(18)
C21 0.039(3) 0.043(3) 0.029(3) 0.005(2) -0.0037(16) 0.0014(18)
C24 0.048(4) 0.060(4) 0.034(3) -0.005(3) -0.010(2) 0.006(3)
C63 0.023(3) 0.0398(18) 0.031(3) 0.0038(15) -0.0002(17) 0.0079(19)
C64 0.026(3) 0.0378(19) 0.031(2) 0.0041(16) -0.001(2) 0.006(2)
C81 0.042(3) 0.034(2) 0.0326(19) 0.003(2) 0.001(2) 0.002(2)
C78 0.031(2) 0.0334(17) 0.028(3) 0.005(2) 0.0000(19) 0.0031(11)
C31 0.039(3) 0.042(2) 0.0365(15) 0.0096(14) 0.006(2) 0.014(3)
C62 0.027(3) 0.045(2) 0.036(3) 0.004(2) -0.005(2) 0.005(3)
C30 0.028(3) 0.053(2) 0.033(2) 0.0113(14) -0.001(2) 0.004(3)
C75 0.044(3) 0.037(2) 0.060(5) -0.004(3) -0.007(3) -0.002(2)
N9 0.033(2) 0.083(3) 0.062(4) -0.015(3) 0.002(2) 0.017(3)
C49 0.036(3) 0.033(3) 0.039(3) 0.007(2) -0.0053(17) 0.001(2)
C20 0.069(4) 0.049(4) 0.064(5) -0.013(4) -0.003(3) -0.003(3)
C53 0.049(4) 0.042(3) 0.043(4) -0.002(3) 0.001(2) 0.000(3)
C48 0.060(4) 0.055(4) 0.049(4) 0.000(3) 0.019(3) -0.007(3)
C77 0.034(3) 0.039(2) 0.036(4) -0.002(3) -0.004(2) 0.0063(19)
C76 0.032(3) 0.043(3) 0.057(5) -0.005(3) -0.003(2) -0.001(2)
C60 0.031(3) 0.041(2) 0.043(3) 0.008(2) -0.008(2) -0.002(3)
C17 0.053(3) 0.0465(19) 0.039(3) 0.000(2) -0.003(2) -0.009(2)
N1 0.0348(17) 0.041(2) 0.128(6) 0.001(3) -0.019(3) 0.0104(19)
C39 0.043(3) 0.0353(17) 0.030(2) 0.0028(19) -0.0023(19) 0.005(2)
C12 0.030(3) 0.0461(16) 0.043(4) 0.002(3) -0.001(2) -0.003(2)
C26 0.035(3) 0.050(3) 0.043(3) 0.0189(19) 0.000(2) -0.003(3)
C1 0.030(2) 0.0435(19) 0.023(3) 0.013(2) 0.0050(15) 0.0085(15)
O14 0.055(3) 0.124(5) 0.080(4) -0.024(4) 0.023(2) 0.022(3)
C83 0.063(4) 0.0576(19) 0.0382(18) -0.0140(15) -0.001(3) -0.010(4)
C10 0.028(3) 0.0459(15) 0.055(5) 0.006(3) -0.006(2) -0.001(2)
C25 0.024(3) 0.042(2) 0.0363(19) 0.0168(14) -0.001(2) 0.007(3)
C70 0.041(2) 0.041(4) 0.032(4) 0.006(3) 0.001(2) 0.000(3)
C13 0.037(3) 0.0435(15) 0.031(4) 0.001(2) 0.002(2) -0.0032(17)
C11 0.030(3) 0.0437(15) 0.039(4) 0.006(3) -0.001(2) -0.0022(19)
C23 0.031(2) 0.062(4) 0.050(4) -0.002(3) 0.004(2) 0.000(3)
C35 0.076(5) 0.038(2) 0.042(3) 0.002(2) 0.016(3) 0.017(3)
C32 0.061(4) 0.046(3) 0.040(3) 0.005(2) 0.011(3) 0.005(3)
C47 0.048(3) 0.054(4) 0.058(5) -0.010(3) 0.005(3) 0.011(3)
C33 0.067(5) 0.051(3) 0.045(3) 0.005(2) 0.016(3) 0.017(3)
C38 0.072(5) 0.032(2) 0.040(4) 0.005(2) 0.011(3) 0.008(3)
C46 0.063(4) 0.068(5) 0.032(4) -0.006(3) -0.005(3) -0.008(3)
C91 0.058(3) 0.077(5) 0.049(5) -0.013(4) 0.010(3) -0.017(4)
C22 0.047(4) 0.047(3) 0.062(5) 0.001(3) -0.016(3) 0.010(2)
C18 0.056(3) 0.062(6) 0.072(5) -0.014(4) -0.013(3) -0.012(3)
C34 0.078(5) 0.039(2) 0.043(4) 0.004(2) 0.020(3) 0.024(3)
C50 0.054(4) 0.032(4) 0.089(6) -0.010(3) 0.017(3) -0.002(3)
C27 0.043(4) 0.058(4) 0.050(3) 0.021(3) 0.011(3) -0.003(4)
C2 0.047(3) 0.049(3) 0.048(5) 0.023(3) -0.009(3) 0.003(2)
C9 0.060(4) 0.045(2) 0.078(6) -0.008(3) -0.036(3) 0.012(3)
C29 0.051(4) 0.064(4) 0.035(3) 0.011(2) 0.006(3) 0.001(4)
C65 0.034(3) 0.055(3) 0.051(3) -0.002(2) -0.0064(19) -0.0073(19)
C71 0.037(3) 0.038(3) 0.062(4) 0.008(3) 0.000(3) 0.014(3)
C88 0.043(3) 0.062(2) 0.0340(15) -0.0083(14) 0.002(2) -0.004(3)
C8 0.060(4) 0.048(3) 0.077(6) 0.000(3) -0.001(4) 0.0004(19)
C28 0.054(4) 0.068(4) 0.041(3) 0.018(2) 0.010(3) 0.001(4)
C92 0.071(3) 0.098(5) 0.044(5) 0.022(4) -0.019(3) -0.032(3)
C52 0.074(5) 0.044(4) 0.083(6) -0.019(4) 0.020(4) -0.004(4)
C66 0.074(5) 0.079(6) 0.054(4) -0.008(4) -0.024(3) -0.011(4)
C5 0.046(3) 0.057(3) 0.052(5) 0.002(3) -0.018(3) 0.014(3)
C87 0.067(4) 0.085(2) 0.0348(17) -0.0153(15) 0.007(3) -0.027(3)
C72 0.055(3) 0.065(5) 0.054(4) 0.017(2) -0.026(3) 0.007(4)
C89 0.080(3) 0.095(3) 0.032(2) -0.005(2) 0.004(4) -0.035(3)
C4 0.068(4) 0.064(3) 0.069(5) 0.016(3) -0.038(4) 0.013(3)
C67 0.073(5) 0.097(7) 0.054(4) -0.010(4) 0.007(3) -0.043(4)
C84 0.105(6) 0.068(2) 0.051(3) -0.026(2) 0.018(4) -0.027(5)
C37 0.136(7) 0.040(2) 0.060(4) -0.008(2) 0.036(3) 0.002(3)
C36 0.142(8) 0.038(3) 0.057(5) -0.004(3) 0.043(5) 0.016(4)
C51 0.070(5) 0.048(5) 0.115(8) -0.032(5) 0.029(4) -0.012(4)
C3 0.069(5) 0.051(3) 0.068(6) 0.022(4) -0.028(4) 0.012(3)
C19 0.088(6) 0.059(5) 0.047(3) 0.011(3) 0.005(3) -0.022(4)
C85 0.128(7) 0.090(3) 0.059(3) -0.038(2) 0.034(5) -0.038(5)
C86 0.111(7) 0.099(3) 0.045(3) -0.030(2) 0.027(5) -0.044(6)
C90 0.163(8) 0.125(8) 0.034(2) -0.015(3) 0.013(5) -0.060(6)
C41 0.118(4) 0.045(2) 0.089(4) -0.020(2) 0.024(3) 0.006(3)
C93 0.129(5) 0.113(3) 0.077(4) -0.064(3) 0.009(3) -0.031(5)
C100 0.143(10) 0.097(9) 0.066(6) -0.014(7) -0.001(7) -0.012(7)
N10 0.251(13) 0.152(10) 0.053(6) -0.018(7) -0.004(7) -0.029(9)
C99 0.207(14) 0.156(13) 0.062(6) -0.023(8) -0.008(7) 0.010(11)
C94 0.168(7) 0.158(11) 0.135(10) -0.095(8) 0.057(7) -0.026(8)
C96 0.225(12) 0.110(4) 0.129(8) -0.053(4) 0.036(6) 0.016(7)
C95 0.174(7) 0.211(11) 0.241(12) -0.165(8) -0.077(7) 0.013(8)
O11 0.0301(9) 0.0329(9) 0.0339(17) 0.0080(13) -0.0038(10) 0.0033(8)
C98 0.087(6) 0.150(8) 0.150(6) -0.022(6) -0.028(7) -0.022(6)
N11 0.165(10) 0.195(11) 0.165(7) 0.027(8) -0.033(9) 0.020(8)
C97 0.131(9) 0.241(12) 0.126(7) -0.015(7) -0.031(8) -0.079(9)
C42 0.132(4) 0.065(6) 0.107(5) -0.032(6) 0.023(3) 0.025(5)
C43 0.125(4) 0.037(3) 0.099(4) -0.010(3) 0.017(3) 0.000(3)
C3B 0.123(3) 0.076(5) 0.093(4) -0.021(3) 0.022(3) -0.009(4)
C42A 0.125(4) 0.037(3) 0.099(4) -0.010(3) 0.017(3) 0.000(3)
C44 0.123(3) 0.076(5) 0.093(4) -0.021(3) 0.022(3) -0.009(4)

loop_
_atom_type_symbol
_atom_type_description
_atom_type_scat_dispersion_real
_atom_type_scat_dispersion_imag
_atom_type_scat_source
C C 0.0033 0.0016 'International Tables Vol C Tables 4.2.6.8 and 6.1.1.4'
H H 0.0000 0.0000 'International Tables Vol C Tables 4.2.6.8 and 6.1.1.4'
Er Er -0.2586 4.9576 'International Tables Vol C Tables 4.2.6.8 and 6.1.1.4'
N N 0.0061 0.0033 'International Tables Vol C Tables 4.2.6.8 and 6.1.1.4'
O O 0.0106 0.0060 'International Tables Vol C Tables 4.2.6.8 and 6.1.1.4'
Zn Zn 0.2839 1.4301 'International Tables Vol C Tables 4.2.6.8 and 6.1.1.4'

loop_
_geom_angle_atom_site_label_1
_geom_angle_atom_site_label_2
_geom_angle_atom_site_label_3
_geom_angle
_geom_angle_site_symmetry_1
_geom_angle_site_symmetry_3
_geom_angle_publ_flag
O6 Zn2 O10 115.03(17) . . ?
O6 Zn2 O1 119.25(18) . . ?
O6 Zn2 N4 97.0(2) . . ?
O6 Zn2 Er1 138.99(13) . . ?
O10 Zn2 O1 88.36(17) . . ?
O10 Zn2 N4 118.5(2) . . ?
O10 Zn2 Er1 45.35(11) . . ?
O1 Zn2 N4 120.6(2) . . ?
O1 Zn2 Er1 44.62(13) . . ?
N4 Zn2 Er1 123.92(17) . . ?
O12 Zn2B O15 92.38(19) . . ?
O12 Zn2B N7 85.44(19) . . ?
O12 Zn2B N6 92.3(2) . . ?
O9 Zn2B O12 170.85(16) . . ?
O9 Zn2B O15 96.08(18) . . ?
O9 Zn2B N7 89.44(19) . . ?
O9 Zn2B N6 86.51(19) . . ?
O15 Zn2B N7 101.7(2) . . ?
N6 Zn2B O15 120.1(2) . . ?
N6 Zn2B N7 138.3(2) . . ?
O3 Zn4 N2 96.4(2) . . ?
O3 Zn4 O7 116.72(18) . . ?
O3 Zn4 O4 117.12(19) . . ?
O3 Zn4 Er1 139.03(12) . . ?
N2 Zn4 Er1 124.25(17) . . ?
O7 Zn4 N2 116.6(2) . . ?
O7 Zn4 Er1 43.96(13) . . ?
O4 Zn4 N2 124.9(2) . . ?
O4 Zn4 O7 86.96(17) . . ?
O4 Zn4 Er1 44.98(12) . . ?
N7 C82 H82 116.0 . . ?
N7 C82 C83 127.9(7) . . ?
C83 C82 H82 116.0 . . ?
C40 O6 Zn2 127.3(4) . . ?
C16 O3 Zn4 127.2(4) . . ?
C88 O12 Zn2B 120.1(4) . . ?
C64 O9 Zn2B 122.7(4) . . ?
C80 N8 H8 118.9 . . ?
C79 N8 H8 118.9 . . ?
C79 N8 C80 122.2(5) . . ?
C55 O8 Er1 131.5(4) . . ?
C31 O5 Er1 139.0(4) . . ?
C15 C14 H14 117.0 . . ?
C15 C14 C13 126.0(6) . . ?
C13 C14 H14 117.0 . . ?
Zn2 O10 Er1 98.91(15) . . ?
C73 O10 Zn2 123.2(4) . . ?
C73 O10 Er1 136.1(4) . . ?
C7 O2 Er1 141.8(5) . . ?
C10 N2 Zn4 119.4(5) . . ?
C10 N2 C9 118.2(6) . . ?
C9 N2 Zn4 121.5(4) . . ?
C31 N3 H3 119.1 . . ?
C31 N3 C32 121.8(6) . . ?
C32 N3 H3 119.1 . . ?
Zn2 O1 Er1 99.61(17) . . ?
C1 O1 Zn2 122.6(4) . . ?
C1 O1 Er1 137.7(4) . . ?
Zn4 O7 Er1 100.27(18) . . ?
C49 O7 Zn4 122.2(4) . . ?
C49 O7 Er1 137.3(4) . . ?
Zn4 O4 Er1 99.30(17) . . ?
C25 O4 Zn4 124.1(4) . . ?
C25 O4 Er1 136.4(4) . . ?
O3 C16 C15 118.5(5) . . ?
O3 C16 C11 121.8(6) . . ?
C11 C16 C15 119.7(5) . . ?
N9 O15 Zn2B 113.0(5) . . ?
H56A C56 H56B 107.9 . . ?
N5 C56 H56A 109.1 . . ?
N5 C56 H56B 109.1 . . ?
N5 C56 C57 112.3(5) . . ?
C57 C56 H56A 109.1 . . ?
C57 C56 H56B 109.1 . . ?
C82 N7 Zn2B 119.0(4) . . ?
C82 N7 C81 115.8(5) . . ?
C81 N7 Zn2B 123.9(4) . . ?
C33 N4 Zn2 121.8(5) . . ?
C34 N4 Zn2 118.1(5) . . ?
C34 N4 C33 120.1(6) . . ?
C14 C15 C16 116.6(5) . . ?
C14 C15 C21 122.6(6) . . ?
C16 C15 C21 120.8(5) . . ?
O8 C55 C54 122.3(5) . . ?
O8 C55 N5 119.3(6) . . ?
N5 C55 C54 118.4(6) . . ?
C59 C58 H58 115.9 . . ?
N6 C58 H58 115.9 . . ?
N6 C58 C59 128.1(6) . . ?
C49 C54 C55 121.5(6) . . ?
C53 C54 C55 120.6(6) . . ?
C53 C54 C49 117.8(6) . . ?
C64 C59 C58 122.2(6) . . ?
C60 C59 C58 114.7(6) . . ?
C60 C59 C64 122.9(6) . . ?
N8 C80 H80A 109.3 . . ?
N8 C80 H80B 109.3 . . ?
N8 C80 C81 111.8(5) . . ?
H80A C80 H80B 107.9 . . ?
C81 C80 H80A 109.3 . . ?
C81 C80 H80B 109.3 . . ?
N8 C79 C78 118.2(5) . . ?
O11 C79 N8 119.5(5) . . ?
O11 C79 C78 122.3(5) . . ?
C48 C45 C46 107.8(6) . . ?
C39 C45 C48 111.0(6) . . ?
C39 C45 C46 108.8(5) . . ?
C47 C45 C48 108.5(5) . . ?
C47 C45 C39 110.2(6) . . ?
C47 C45 C46 110.5(6) . . ?
C58 N6 Zn2B 119.5(4) . . ?
C58 N6 C57 115.2(5) . . ?
C57 N6 Zn2B 122.5(4) . . ?
O10 C73 C74 120.4(6) . . ?
O10 C73 C78 121.0(5) . . ?
C74 C73 C78 118.5(5) . . ?
Zn2 Er1 Zn4 165.27(2) . . ?
O8 Er1 Zn2 82.36(11) . . ?
O8 Er1 Zn4 108.42(10) . . ?
O8 Er1 O5 145.55(15) . . ?
O8 Er1 O10 75.10(14) . . ?
O8 Er1 O2 100.78(15) . . ?
O8 Er1 O1 81.25(15) . . ?
O8 Er1 O7 72.91(14) . . ?
O8 Er1 O4 142.46(15) . . ?
O8 Er1 O11 87.93(14) . . ?
O5 Er1 Zn2 64.05(11) . . ?
O5 Er1 Zn4 106.01(11) . . ?
O5 Er1 O10 73.11(14) . . ?
O5 Er1 O2 95.65(16) . . ?
O5 Er1 O1 75.91(16) . . ?
O5 Er1 O7 141.20(15) . . ?
O5 Er1 O4 71.17(15) . . ?
O10 Er1 Zn2 35.74(10) . . ?
O10 Er1 Zn4 155.42(10) . . ?
O2 Er1 Zn2 105.55(12) . . ?
O2 Er1 Zn4 63.27(12) . . ?
O2 Er1 O10 141.03(15) . . ?
O2 Er1 O1 70.74(15) . . ?
O2 Er1 O7 74.21(16) . . ?
O2 Er1 O4 74.78(15) . . ?
O1 Er1 Zn2 35.77(10) . . ?
O1 Er1 Zn4 133.96(9) . . ?
O1 Er1 O10 70.34(14) . . ?
O1 Er1 O4 128.88(14) . . ?
O7 Er1 Zn2 154.59(10) . . ?
O7 Er1 Zn4 35.77(10) . . ?
O7 Er1 O10 136.54(13) . . ?
O7 Er1 O1 131.06(15) . . ?
O7 Er1 O4 70.03(15) . . ?
O4 Er1 Zn2 135.08(11) . . ?
O4 Er1 Zn4 35.72(11) . . ?
O4 Er1 O10 131.31(14) . . ?
O11 Er1 Zn2 107.99(10) . . ?
O11 Er1 Zn4 82.94(10) . . ?
O11 Er1 O5 95.04(15) . . ?
O11 Er1 O10 72.78(14) . . ?
O11 Er1 O2 146.17(15) . . ?
O11 Er1 O1 143.09(14) . . ?
O11 Er1 O7 77.40(14) . . ?
O11 Er1 O4 78.53(14) . . ?
C62 C61 C60 115.8(6) . . ?
C62 C61 C65 125.0(6) . . ?
C60 C61 C65 119.2(6) . . ?
H68A C68 H68B 109.5 . . ?
H68A C68 H68C 109.5 . . ?
H68B C68 H68C 109.5 . . ?
C65 C68 H68A 109.5 . . ?
C65 C68 H68B 109.5 . . ?
C65 C68 H68C 109.5 . . ?
C70 C69 C63 109.1(5) . . ?
C70 C69 C71 109.6(5) . . ?
C70 C69 C72 107.7(6) . . ?
C71 C69 C63 111.5(5) . . ?
C72 C69 C63 112.3(5) . . ?
C72 C69 C71 106.6(6) . . ?
C56 N5 H5 119.0 . . ?
C55 N5 C56 121.9(5) . . ?
C55 N5 H5 119.0 . . ?
O2 C7 C6 124.7(6) . . ?
O2 C7 N1 116.8(7) . . ?
N1 C7 C6 117.7(6) . . ?
C1 C6 C7 121.1(6) . . ?
C1 C6 C5 118.9(7) . . ?
C5 C6 C7 120.0(6) . . ?
C73 C74 H74 119.8 . . ?
C75 C74 C73 120.5(7) . . ?
C75 C74 H74 119.8 . . ?
O6 C40 C39 119.8(6) . . ?
O6 C40 C35 122.2(6) . . ?
C35 C40 C39 117.9(6) . . ?
C56 C57 H57A 109.3 . . ?
C56 C57 H57B 109.3 . . ?
N6 C57 C56 111.7(5) . . ?
N6 C57 H57A 109.3 . . ?
N6 C57 H57B 109.3 . . ?
H57A C57 H57B 107.9 . . ?
C15 C21 C23 111.4(5) . . ?
C15 C21 C22 111.2(5) . . ?
C24 C21 C15 108.8(5) . . ?
C24 C21 C23 109.7(5) . . ?
C24 C21 C22 108.1(6) . . ?
C22 C21 C23 107.5(5) . . ?
C21 C24 H24A 109.5 . . ?
C21 C24 H24B 109.5 . . ?
C21 C24 H24C 109.5 . . ?
H24A C24 H24B 109.5 . . ?
H24A C24 H24C 109.5 . . ?
H24B C24 H24C 109.5 . . ?
C64 C63 C69 120.9(5) . . ?
C62 C63 C69 121.3(6) . . ?
C62 C63 C64 117.8(6) . . ?
O9 C64 C59 122.2(6) . . ?
O9 C64 C63 121.3(6) . . ?
C59 C64 C63 116.2(6) . . ?
N7 C81 C80 112.4(5) . . ?
N7 C81 H81A 109.1 . . ?
N7 C81 H81B 109.1 . . ?
C80 C81 H81A 109.1 . . ?
C80 C81 H81B 109.1 . . ?
H81A C81 H81B 107.9 . . ?
C73 C78 C79 120.7(5) . . ?
C77 C78 C79 120.6(6) . . ?
C77 C78 C73 118.7(5) . . ?
O5 C31 N3 116.1(6) . . ?
O5 C31 C30 122.1(6) . . ?
N3 C31 C30 121.8(6) . . ?
C61 C62 C63 126.0(6) . . ?
C61 C62 H62 117.0 . . ?
C63 C62 H62 117.0 . . ?
C25 C30 C31 120.6(6) . . ?
C29 C30 C31 120.0(7) . . ?
C29 C30 C25 119.4(6) . . ?
C74 C75 H75 119.4 . . ?
C74 C75 C76 121.3(6) . . ?
C76 C75 H75 119.4 . . ?
O15 N9 O13 120.6(6) . . ?
O14 N9 O15 119.8(7) . . ?
O14 N9 O13 119.6(7) . . ?
O7 C49 C54 119.9(6) . . ?
O7 C49 C50 122.2(6) . . ?
C50 C49 C54 117.8(6) . . ?
H20A C20 H20B 109.5 . . ?
H20A C20 H20C 109.5 . . ?
H20B C20 H20C 109.5 . . ?
C17 C20 H20A 109.5 . . ?
C17 C20 H20B 109.5 . . ?
C17 C20 H20C 109.5 . . ?
C54 C53 H53 118.5 . . ?
C52 C53 C54 123.0(7) . . ?
C52 C53 H53 118.5 . . ?
C45 C48 H48A 109.5 . . ?
C45 C48 H48B 109.5 . . ?
C45 C48 H48C 109.5 . . ?
H48A C48 H48B 109.5 . . ?
H48A C48 H48C 109.5 . . ?
H48B C48 H48C 109.5 . . ?
C78 C77 H77 118.6 . . ?
C76 C77 C78 122.8(6) . . ?
C76 C77 H77 118.6 . . ?
C75 C76 H76 120.9 . . ?
C77 C76 C75 118.1(6) . . ?
C77 C76 H76 120.9 . . ?
C59 C60 C61 121.1(6) . . ?
C59 C60 H60 119.4 . . ?
C61 C60 H60 119.4 . . ?
C20 C17 C13 108.2(5) . . ?
C18 C17 C20 108.3(6) . . ?
C18 C17 C13 111.8(6) . . ?
C19 C17 C20 109.7(7) . . ?
C19 C17 C13 109.7(6) . . ?
C19 C17 C18 109.2(6) . . ?
C7 N1 H1 110.7 . . ?
C7 N1 C8 117.9(6) . . ?
C8 N1 H1 110.5 . . ?
C40 C39 C45 119.9(6) . . ?
C38 C39 C45 121.7(6) . . ?
C38 C39 C40 118.4(6) . . ?
C13 C12 H12 119.0 . . ?
C13 C12 C11 121.9(6) . . ?
C11 C12 H12 119.0 . . ?
C25 C26 H26 119.1 . . ?
C27 C26 H26 119.1 . . ?
C27 C26 C25 121.8(7) . . ?
O1 C1 C6 121.4(6) . . ?
O1 C1 C2 120.9(6) . . ?
C2 C1 C6 117.7(6) . . ?
C88 C83 C82 121.3(7) . . ?
C84 C83 C82 116.7(7) . . ?
C84 C83 C88 121.8(7) . . ?
N2 C10 H10 115.0 . . ?
N2 C10 C11 130.0(6) . . ?
C11 C10 H10 115.0 . . ?
O4 C25 C30 124.6(6) . . ?
O4 C25 C26 119.0(6) . . ?
C30 C25 C26 116.4(6) . . ?
C69 C70 H70A 109.5 . . ?
C69 C70 H70B 109.5 . . ?
C69 C70 H70C 109.5 . . ?
H70A C70 H70B 109.5 . . ?
H70A C70 H70C 109.5 . . ?
H70B C70 H70C 109.5 . . ?
C14 C13 C17 120.2(6) . . ?
C12 C13 C14 116.2(6) . . ?
C12 C13 C17 123.6(6) . . ?
C16 C11 C10 124.9(6) . . ?
C12 C11 C16 119.6(6) . . ?
C12 C11 C10 115.4(5) . . ?
C21 C23 H23A 109.5 . . ?
C21 C23 H23B 109.5 . . ?
C21 C23 H23C 109.5 . . ?
H23A C23 H23B 109.5 . . ?
H23A C23 H23C 109.5 . . ?
H23B C23 H23C 109.5 . . ?
C40 C35 C34 124.9(7) . . ?
C36 C35 C40 120.0(7) . . ?
C36 C35 C34 115.1(6) . . ?
N3 C32 H32A 109.2 . . ?
N3 C32 H32B 109.2 . . ?
N3 C32 C33 112.0(6) . . ?
H32A C32 H32B 107.9 . . ?
C33 C32 H32A 109.2 . . ?
C33 C32 H32B 109.2 . . ?
C45 C47 H47A 109.5 . . ?
C45 C47 H47B 109.5 . . ?
C45 C47 H47C 109.5 . . ?
H47A C47 H47B 109.5 . . ?
H47A C47 H47C 109.5 . . ?
H47B C47 H47C 109.5 . . ?
N4 C33 C32 110.4(6) . . ?
N4 C33 H33A 109.6 . . ?
N4 C33 H33B 109.6 . . ?
C32 C33 H33A 109.6 . . ?
C32 C33 H33B 109.6 . . ?
H33A C33 H33B 108.1 . . ?
C39 C38 H38 117.5 . . ?
C39 C38 C37 124.9(7) . . ?
C37 C38 H38 117.5 . . ?
C45 C46 H46A 109.5 . . ?
C45 C46 H46B 109.5 . . ?
C45 C46 H46C 109.5 . . ?
H46A C46 H46B 109.5 . . ?
H46A C46 H46C 109.5 . . ?
H46B C46 H46C 109.5 . . ?
H91A C91 H91B 109.5 . . ?
H91A C91 H91C 109.5 . . ?
H91B C91 H91C 109.5 . . ?
C89 C91 H91A 109.5 . . ?
C89 C91 H91B 109.5 . . ?
C89 C91 H91C 109.5 . . ?
C21 C22 H22A 109.5 . . ?
C21 C22 H22B 109.5 . . ?
C21 C22 H22C 109.5 . . ?
H22A C22 H22B 109.5 . . ?
H22A C22 H22C 109.5 . . ?
H22B C22 H22C 109.5 . . ?
C17 C18 H18A 109.5 . . ?
C17 C18 H18B 109.5 . . ?
C17 C18 H18C 109.5 . . ?
H18A C18 H18B 109.5 . . ?
H18A C18 H18C 109.5 . . ?
H18B C18 H18C 109.5 . . ?
N4 C34 C35 130.4(7) . . ?
N4 C34 H34 114.8 . . ?
C35 C34 H34 114.8 . . ?
C49 C50 H50 118.7 . . ?
C51 C50 C49 122.6(7) . . ?
C51 C50 H50 118.7 . . ?
C26 C27 H27 119.4 . . ?
C26 C27 C28 121.1(7) . . ?
C28 C27 H27 119.4 . . ?
C1 C2 H2 118.4 . . ?
C1 C2 C3 123.1(7) . . ?
C3 C2 H2 118.4 . . ?
N2 C9 H9A 109.6 . . ?
N2 C9 H9B 109.6 . . ?
H9A C9 H9B 108.1 . . ?
C8 C9 N2 110.3(7) . . ?
C8 C9 H9A 109.6 . . ?
C8 C9 H9B 109.6 . . ?
C30 C29 H29 118.2 . . ?
C28 C29 C30 123.7(8) . . ?
C28 C29 H29 118.2 . . ?
C61 C65 C68 108.4(5) . . ?
C61 C65 C66 112.4(6) . . ?
C66 C65 C68 106.8(7) . . ?
C67 C65 C61 112.0(6) . . ?
C67 C65 C68 107.7(7) . . ?
C67 C65 C66 109.3(6) . . ?
C69 C71 H71A 109.5 . . ?
C69 C71 H71B 109.5 . . ?
C69 C71 H71C 109.5 . . ?
H71A C71 H71B 109.5 . . ?
H71A C71 H71C 109.5 . . ?
H71B C71 H71C 109.5 . . ?
O12 C88 C83 122.7(6) . . ?
O12 C88 C87 121.1(7) . . ?
C83 C88 C87 116.2(7) . . ?
N1 C8 H8A 109.0 . . ?
N1 C8 H8B 109.0 . . ?
C9 C8 N1 112.9(7) . . ?
C9 C8 H8A 109.0 . . ?
C9 C8 H8B 109.0 . . ?
H8A C8 H8B 107.8 . . ?
C27 C28 H28 121.2 . . ?
C29 C28 C27 117.6(7) . . ?
C29 C28 H28 121.2 . . ?
H92A C92 H92B 109.5 . . ?
H92A C92 H92C 109.5 . . ?
H92B C92 H92C 109.5 . . ?
C89 C92 H92A 109.5 . . ?
C89 C92 H92B 109.5 . . ?
C89 C92 H92C 109.5 . . ?
C53 C52 H52 121.1 . . ?
C53 C52 C51 117.7(7) . . ?
C51 C52 H52 121.1 . . ?
C65 C66 H66A 109.5 . . ?
C65 C66 H66B 109.5 . . ?
C65 C66 H66C 109.5 . . ?
H66A C66 H66B 109.5 . . ?
H66A C66 H66C 109.5 . . ?
H66B C66 H66C 109.5 . . ?
C6 C5 H5A 119.5 . . ?
C4 C5 C6 121.0(7) . . ?
C4 C5 H5A 119.5 . . ?
C88 C87 C89 120.9(7) . . ?
C86 C87 C88 117.8(8) . . ?
C86 C87 C89 121.3(7) . . ?
C69 C72 H72A 109.5 . . ?
C69 C72 H72B 109.5 . . ?
C69 C72 H72C 109.5 . . ?
H72A C72 H72B 109.5 . . ?
H72A C72 H72C 109.5 . . ?
H72B C72 H72C 109.5 . . ?
C91 C89 C90 105.5(6) . . ?
C92 C89 C91 110.7(7) . . ?
C92 C89 C90 107.4(8) . . ?
C87 C89 C91 110.9(7) . . ?
C87 C89 C92 109.9(6) . . ?
C87 C89 C90 112.3(8) . . ?
C5 C4 H4 119.6 . . ?
C5 C4 C3 120.7(7) . . ?
C3 C4 H4 119.6 . . ?
C65 C67 H67A 109.5 . . ?
C65 C67 H67B 109.5 . . ?
C65 C67 H67C 109.5 . . ?
H67A C67 H67B 109.5 . . ?
H67A C67 H67C 109.5 . . ?
H67B C67 H67C 109.5 . . ?
C83 C84 H84 118.4 . . ?
C85 C84 C83 123.2(9) . . ?
C85 C84 H84 118.4 . . ?
C38 C37 C41 122.1(7) . . ?
C36 C37 C38 115.8(7) . . ?
C36 C37 C41 122.0(7) . . ?
C35 C36 H36 118.5 . . ?
C37 C36 C35 122.9(7) . . ?
C37 C36 H36 118.5 . . ?
C50 C51 C52 121.1(7) . . ?
C50 C51 H51 119.5 . . ?
C52 C51 H51 119.5 . . ?
C2 C3 H3A 120.8 . . ?
C4 C3 C2 118.5(8) . . ?
C4 C3 H3A 120.8 . . ?
C17 C19 H19A 109.5 . . ?
C17 C19 H19B 109.5 . . ?
C17 C19 H19C 109.5 . . ?
H19A C19 H19B 109.5 . . ?
H19A C19 H19C 109.5 . . ?
H19B C19 H19C 109.5 . . ?
C84 C85 C86 114.8(8) . . ?
C84 C85 C93 122.4(10) . . ?
C86 C85 C93 122.7(8) . . ?
C87 C86 C85 125.8(8) . . ?
C87 C86 H86 117.1 . . ?
C85 C86 H86 117.1 . . ?
C89 C90 H90A 109.5 . . ?
C89 C90 H90B 109.5 . . ?
C89 C90 H90C 109.5 . . ?
H90A C90 H90B 109.5 . . ?
H90A C90 H90C 109.5 . . ?
H90B C90 H90C 109.5 . . ?
C37 C41 C43 114.2(8) . . ?
C37 C41 C42A 94.6(9) . . ?
C42 C41 C37 110.3(8) . . ?
C42 C41 C43 120.8(10) . . ?
C42 C41 C3B 100.7(10) . . ?
C42 C41 C42A 90.1(10) . . ?
C3B C41 C37 111.6(11) . . ?
C3B C41 C43 97.3(11) . . ?
C44 C41 C37 111.4(13) . . ?
C44 C41 C42 132.1(14) . . ?
C44 C41 C42A 109.0(16) . . ?
C94 C93 C85 111.0(8) . . ?
C96 C93 C85 113.9(9) . . ?
C96 C93 C94 105.5(11) . . ?
C95 C93 C85 104.8(10) . . ?
C95 C93 C94 111.6(10) . . ?
C95 C93 C96 110.2(10) . . ?
N10 C100 C99 176.9(14) . . ?
C100 C99 H99A 109.5 . . ?
C100 C99 H99B 109.5 . . ?
C100 C99 H99C 109.5 . . ?
H99A C99 H99B 109.5 . . ?
H99A C99 H99C 109.5 . . ?
H99B C99 H99C 109.5 . . ?
C93 C94 H94A 109.5 . . ?
C93 C94 H94B 109.5 . . ?
C93 C94 H94C 109.5 . . ?
H94A C94 H94B 109.5 . . ?
H94A C94 H94C 109.5 . . ?
H94B C94 H94C 109.5 . . ?
C93 C96 H96A 109.5 . . ?
C93 C96 H96B 109.5 . . ?
C93 C96 H96C 109.5 . . ?
H96A C96 H96B 109.5 . . ?
H96A C96 H96C 109.5 . . ?
H96B C96 H96C 109.5 . . ?
C93 C95 H95A 109.5 . . ?
C93 C95 H95B 109.5 . . ?
C93 C95 H95C 109.5 . . ?
H95A C95 H95B 109.5 . . ?
H95A C95 H95C 109.5 . . ?
H95B C95 H95C 109.5 . . ?
C79 O11 Er1 133.3(4) . . ?
N11 C98 C97 164(2) . . ?
C98 C97 H97A 109.5 . . ?
C98 C97 H97B 109.5 . . ?
C98 C97 H97C 109.5 . . ?
H97A C97 H97B 109.5 . . ?
H97A C97 H97C 109.5 . . ?
H97B C97 H97C 109.5 . . ?
C41 C42 H42A 109.5 . . ?
C41 C42 H42B 109.5 . . ?
C41 C42 H42C 109.5 . . ?
H42A C42 H42B 109.5 . . ?
H42A C42 H42C 109.5 . . ?
H42B C42 H42C 109.5 . . ?
C41 C43 H43A 109.5 . . ?
C41 C43 H43B 109.5 . . ?
C41 C43 H43C 109.5 . . ?
H43A C43 H43B 109.5 . . ?
H43A C43 H43C 109.5 . . ?
H43B C43 H43C 109.5 . . ?
C41 C3B H3BA 109.5 . . ?
C41 C3B H3BB 109.5 . . ?
C41 C3B H3BC 109.5 . . ?
H3BA C3B H3BB 109.5 . . ?
H3BA C3B H3BC 109.5 . . ?
H3BB C3B H3BC 109.5 . . ?
C41 C42A H42D 109.5 . . ?
C41 C42A H42E 109.5 . . ?
C41 C42A H42F 109.5 . . ?
H42D C42A H42E 109.5 . . ?
H42D C42A H42F 109.5 . . ?
H42E C42A H42F 109.5 . . ?
C41 C44 H44A 109.5 . . ?
C41 C44 H44B 109.5 . . ?
C41 C44 H44C 109.5 . . ?
H44A C44 H44B 109.5 . . ?
H44A C44 H44C 109.5 . . ?
H44B C44 H44C 109.5 . . ?

loop_
_geom_bond_atom_site_label_1
_geom_bond_atom_site_label_2
_geom_bond_distance
_geom_bond_site_symmetry_2
_geom_bond_publ_flag
Zn2 O6 1.907(4) . ?
Zn2 O10 1.954(4) . ?
Zn2 O1 1.959(4) . ?
Zn2 N4 2.005(5) . ?
Zn2 Er1 3.3049(9) . ?
Zn2B O12 2.050(4) . ?
Zn2B O9 2.047(4) . ?
Zn2B O15 2.081(4) . ?
Zn2B N7 2.084(5) . ?
Zn2B N6 2.066(5) . ?
Zn4 O3 1.910(5) . ?
Zn4 N2 1.991(5) . ?
Zn4 O7 1.965(4) . ?
Zn4 O4 1.957(4) . ?
Zn4 Er1 3.3077(9) . ?
C82 H82 0.9400 . ?
C82 N7 1.290(7) . ?
C82 C83 1.448(9) . ?
O6 C40 1.301(7) . ?
O3 C16 1.321(7) . ?
O12 C88 1.309(8) . ?
O9 C64 1.306(7) . ?
N8 H8 0.8700 . ?
N8 C80 1.459(7) . ?
N8 C79 1.327(7) . ?
O8 C55 1.254(7) . ?
O8 Er1 2.264(4) . ?
O5 Er1 2.290(4) . ?
O5 C31 1.262(7) . ?
C14 H14 0.9400 . ?
C14 C15 1.375(8) . ?
C14 C13 1.414(8) . ?
O10 C73 1.349(7) . ?
O10 Er1 2.380(4) . ?
O2 Er1 2.290(4) . ?
O2 C7 1.208(8) . ?
N2 C10 1.285(8) . ?
N2 C9 1.489(9) . ?
N3 H3 0.8700 . ?
N3 C31 1.325(8) . ?
N3 C32 1.448(8) . ?
O1 Er1 2.355(4) . ?
O1 C1 1.343(7) . ?
O7 Er1 2.333(4) . ?
O7 C49 1.347(7) . ?
O4 Er1 2.369(4) . ?
O4 C25 1.331(7) . ?
C16 C15 1.432(9) . ?
C16 C11 1.425(8) . ?
O15 N9 1.255(8) . ?
C56 H56A 0.9800 . ?
C56 H56B 0.9800 . ?
C56 N5 1.440(7) . ?
C56 C57 1.524(8) . ?
N7 C81 1.473(7) . ?
N4 C33 1.469(8) . ?
N4 C34 1.275(8) . ?
C15 C21 1.525(8) . ?
C55 C54 1.476(8) . ?
C55 N5 1.324(7) . ?
C58 H58 0.9400 . ?
C58 C59 1.463(8) . ?
C58 N6 1.292(7) . ?
C54 C49 1.420(8) . ?
C54 C53 1.398(9) . ?
C59 C64 1.418(9) . ?
C59 C60 1.390(8) . ?
C80 H80A 0.9800 . ?
C80 H80B 0.9800 . ?
C80 C81 1.501(8) . ?
C79 C78 1.474(8) . ?
C79 O11 1.270(6) . ?
C45 C48 1.532(9) . ?
C45 C39 1.531(9) . ?
C45 C47 1.528(9) . ?
C45 C46 1.543(8) . ?
N6 C57 1.484(7) . ?
C73 C74 1.399(8) . ?
C73 C78 1.424(8) . ?
Er1 O11 2.266(4) . ?
C61 C62 1.387(9) . ?
C61 C60 1.397(8) . ?
C61 C65 1.533(9) . ?
C68 H68A 0.9700 . ?
C68 H68B 0.9700 . ?
C68 H68C 0.9700 . ?
C68 C65 1.544(10) . ?
C69 C63 1.555(9) . ?
C69 C70 1.534(8) . ?
C69 C71 1.545(9) . ?
C69 C72 1.536(9) . ?
N5 H5 0.8700 . ?
O13 N9 1.273(8) . ?
C7 C6 1.466(10) . ?
C7 N1 1.382(8) . ?
C6 C1 1.412(8) . ?
C6 C5 1.418(9) . ?
C74 H74 0.9400 . ?
C74 C75 1.382(9) . ?
C40 C39 1.418(8) . ?
C40 C35 1.417(9) . ?
C57 H57A 0.9800 . ?
C57 H57B 0.9800 . ?
C21 C24 1.511(8) . ?
C21 C23 1.541(8) . ?
C21 C22 1.538(9) . ?
C24 H24A 0.9700 . ?
C24 H24B 0.9700 . ?
C24 H24C 0.9700 . ?
C63 C64 1.446(8) . ?
C63 C62 1.389(8) . ?
C81 H81A 0.9800 . ?
C81 H81B 0.9800 . ?
C78 C77 1.385(8) . ?
C31 C30 1.474(9) . ?
C62 H62 0.9400 . ?
C30 C25 1.414(9) . ?
C30 C29 1.394(9) . ?
C75 H75 0.9400 . ?
C75 C76 1.391(9) . ?
N9 O14 1.252(7) . ?
C49 C50 1.373(9) . ?
C20 H20A 0.9700 . ?
C20 H20B 0.9700 . ?
C20 H20C 0.9700 . ?
C20 C17 1.539(10) . ?
C53 H53 0.9400 . ?
C53 C52 1.359(9) . ?
C48 H48A 0.9700 . ?
C48 H48B 0.9700 . ?
C48 H48C 0.9700 . ?
C77 H77 0.9400 . ?
C77 C76 1.375(8) . ?
C76 H76 0.9400 . ?
C60 H60 0.9400 . ?
C17 C13 1.539(9) . ?
C17 C18 1.536(9) . ?
C17 C19 1.506(10) . ?
N1 H1 0.8598 . ?
N1 C8 1.519(10) . ?
C39 C38 1.381(9) . ?
C12 H12 0.9400 . ?
C12 C13 1.380(9) . ?
C12 C11 1.416(8) . ?
C26 H26 0.9400 . ?
C26 C25 1.417(8) . ?
C26 C27 1.373(9) . ?
C1 C2 1.385(9) . ?
C83 C88 1.426(10) . ?
C83 C84 1.384(10) . ?
C10 H10 0.9400 . ?
C10 C11 1.430(9) . ?
C70 H70A 0.9700 . ?
C70 H70B 0.9700 . ?
C70 H70C 0.9700 . ?
C23 H23A 0.9700 . ?
C23 H23B 0.9700 . ?
C23 H23C 0.9700 . ?
C35 C34 1.447(9) . ?
C35 C36 1.416(10) . ?
C32 H32A 0.9800 . ?
C32 H32B 0.9800 . ?
C32 C33 1.554(10) . ?
C47 H47A 0.9700 . ?
C47 H47B 0.9700 . ?
C47 H47C 0.9700 . ?
C33 H33A 0.9800 . ?
C33 H33B 0.9800 . ?
C38 H38 0.9400 . ?
C38 C37 1.409(10) . ?
C46 H46A 0.9700 . ?
C46 H46B 0.9700 . ?
C46 H46C 0.9700 . ?
C91 H91A 0.9700 . ?
C91 H91B 0.9700 . ?
C91 H91C 0.9700 . ?
C91 C89 1.541(9) . ?
C22 H22A 0.9700 . ?
C22 H22B 0.9700 . ?
C22 H22C 0.9700 . ?
C18 H18A 0.9700 . ?
C18 H18B 0.9700 . ?
C18 H18C 0.9700 . ?
C34 H34 0.9400 . ?
C50 H50 0.9400 . ?
C50 C51 1.346(10) . ?
C27 H27 0.9400 . ?
C27 C28 1.392(10) . ?
C2 H2 0.9400 . ?
C2 C3 1.387(9) . ?
C9 H9A 0.9800 . ?
C9 H9B 0.9800 . ?
C9 C8 1.437(10) . ?
C29 H29 0.9400 . ?
C29 C28 1.352(9) . ?
C65 C66 1.534(10) . ?
C65 C67 1.517(9) . ?
C71 H71A 0.9700 . ?
C71 H71B 0.9700 . ?
C71 H71C 0.9700 . ?
C88 C87 1.446(9) . ?
C8 H8A 0.9800 . ?
C8 H8B 0.9800 . ?
C28 H28 0.9400 . ?
C92 H92A 0.9700 . ?
C92 H92B 0.9700 . ?
C92 H92C 0.9700 . ?
C92 C89 1.540(12) . ?
C52 H52 0.9400 . ?
C52 C51 1.386(10) . ?
C66 H66A 0.9700 . ?
C66 H66B 0.9700 . ?
C66 H66C 0.9700 . ?
C5 H5A 0.9400 . ?
C5 C4 1.365(10) . ?
C87 C89 1.521(12) . ?
C87 C86 1.386(11) . ?
C72 H72A 0.9700 . ?
C72 H72B 0.9700 . ?
C72 H72C 0.9700 . ?
C89 C90 1.541(10) . ?
C4 H4 0.9400 . ?
C4 C3 1.382(10) . ?
C67 H67A 0.9700 . ?
C67 H67B 0.9700 . ?
C67 H67C 0.9700 . ?
C84 H84 0.9400 . ?
C84 C85 1.371(11) . ?
C37 C36 1.354(11) . ?
C37 C41 1.554(11) . ?
C36 H36 0.9400 . ?
C51 H51 0.9400 . ?
C3 H3A 0.9400 . ?
C19 H19A 0.9700 . ?
C19 H19B 0.9700 . ?
C19 H19C 0.9700 . ?
C85 C86 1.406(13) . ?
C85 C93 1.572(12) . ?
C86 H86 0.9400 . ?
C90 H90A 0.9700 . ?
C90 H90B 0.9700 . ?
C90 H90C 0.9700 . ?
C41 C42 1.508(12) . ?
C41 C43 1.562(15) . ?
C41 C3B 1.510(15) . ?
C41 C42A 1.678(18) . ?
C41 C44 1.374(17) . ?
C93 C94 1.535(13) . ?
C93 C96 1.522(16) . ?
C93 C95 1.469(14) . ?
C100 N10 1.115(12) . ?
C100 C99 1.470(14) . ?
C99 H99A 0.9700 . ?
C99 H99B 0.9700 . ?
C99 H99C 0.9700 . ?
C94 H94A 0.9700 . ?
C94 H94B 0.9700 . ?
C94 H94C 0.9700 . ?
C96 H96A 0.9700 . ?
C96 H96B 0.9700 . ?
C96 H96C 0.9700 . ?
C95 H95A 0.9700 . ?
C95 H95B 0.9700 . ?
C95 H95C 0.9700 . ?
C98 N11 1.134(18) . ?
C98 C97 1.423(18) . ?
C97 H97A 0.9700 . ?
C97 H97B 0.9700 . ?
C97 H97C 0.9700 . ?
C42 H42A 0.9700 . ?
C42 H42B 0.9700 . ?
C42 H42C 0.9700 . ?
C43 H43A 0.9700 . ?
C43 H43B 0.9700 . ?
C43 H43C 0.9700 . ?
C3B H3BA 0.9700 . ?
C3B H3BB 0.9700 . ?
C3B H3BC 0.9700 . ?
C42A H42D 0.9700 . ?
C42A H42E 0.9700 . ?
C42A H42F 0.9700 . ?
C44 H44A 0.9700 . ?
C44 H44B 0.9700 . ?
C44 H44C 0.9700 . ?

loop_
_geom_torsion_atom_site_label_1
_geom_torsion_atom_site_label_2
_geom_torsion_atom_site_label_3
_geom_torsion_atom_site_label_4
_geom_torsion
_geom_torsion_site_symmetry_1
_geom_torsion_site_symmetry_2
_geom_torsion_site_symmetry_3
_geom_torsion_site_symmetry_4
_geom_torsion_publ_flag
Zn2 O6 C40 C39 -178.5(4) . . . . ?
Zn2 O6 C40 C35 2.0(10) . . . . ?
Zn2 O10 C73 C74 3.8(7) . . . . ?
Zn2 O10 C73 C78 -177.7(4) . . . . ?
Zn2 O1 C1 C6 163.7(4) . . . . ?
Zn2 O1 C1 C2 -17.4(8) . . . . ?
Zn2 N4 C33 C32 -67.5(7) . . . . ?
Zn2 N4 C34 C35 -0.1(12) . . . . ?
Zn2B O12 C88 C83 -35.8(8) . . . . ?
Zn2B O12 C88 C87 146.0(5) . . . . ?
Zn2B O9 C64 C59 -32.6(8) . . . . ?
Zn2B O9 C64 C63 153.2(4) . . . . ?
Zn2B O15 N9 O13 -18.5(9) . . . . ?
Zn2B O15 N9 O14 163.1(5) . . . . ?
Zn2B N7 C81 C80 -73.3(6) . . . . ?
Zn2B N6 C57 C56 -80.6(6) . . . . ?
Zn4 O3 C16 C15 -174.7(4) . . . . ?
Zn4 O3 C16 C11 5.9(9) . . . . ?
Zn4 N2 C10 C11 -2.1(11) . . . . ?
Zn4 N2 C9 C8 70.9(8) . . . . ?
Zn4 O7 C49 C54 173.2(4) . . . . ?
Zn4 O7 C49 C50 -4.4(9) . . . . ?
Zn4 O4 C25 C30 173.0(4) . . . . ?
Zn4 O4 C25 C26 -9.2(7) . . . . ?
C82 N7 C81 C80 120.0(6) . . . . ?
C82 C83 C88 O12 -5.7(11) . . . . ?
C82 C83 C88 C87 172.6(6) . . . . ?
C82 C83 C84 C85 -178.6(9) . . . . ?
O6 C40 C39 C45 1.2(10) . . . . ?
O6 C40 C39 C38 -178.4(6) . . . . ?
O6 C40 C35 C34 -1.1(12) . . . . ?
O6 C40 C35 C36 -179.9(8) . . . . ?
O3 C16 C15 C14 -178.5(5) . . . . ?
O3 C16 C15 C21 0.0(8) . . . . ?
O3 C16 C11 C12 178.2(6) . . . . ?
O3 C16 C11 C10 -3.9(10) . . . . ?
O12 C88 C87 C89 1.1(11) . . . . ?
O12 C88 C87 C86 -176.8(7) . . . . ?
N8 C80 C81 N7 69.3(6) . . . . ?
N8 C79 C78 C73 -147.6(5) . . . . ?
N8 C79 C78 C77 34.2(8) . . . . ?
N8 C79 O11 Er1 128.1(5) . . . . ?
O8 C55 C54 C49 26.0(9) . . . . ?
O8 C55 C54 C53 -150.3(6) . . . . ?
O8 C55 N5 C56 2.2(9) . . . . ?
O5 C31 C30 C25 -16.1(9) . . . . ?
O5 C31 C30 C29 164.3(6) . . . . ?
C14 C15 C21 C24 115.2(7) . . . . ?
C14 C15 C21 C23 -123.7(6) . . . . ?
C14 C15 C21 C22 -3.7(8) . . . . ?
O10 C73 C74 C75 -179.8(6) . . . . ?
O10 C73 C78 C79 0.1(8) . . . . ?
O10 C73 C78 C77 178.3(5) . . . . ?
O2 C7 C6 C1 13.4(12) . . . . ?
O2 C7 C6 C5 -167.9(7) . . . . ?
O2 C7 N1 C8 6.5(12) . . . . ?
N2 C10 C11 C16 2.1(12) . . . . ?
N2 C10 C11 C12 -179.9(7) . . . . ?
N2 C9 C8 N1 -136.7(6) . . . . ?
N3 C31 C30 C25 164.0(6) . . . . ?
N3 C31 C30 C29 -15.6(10) . . . . ?
N3 C32 C33 N4 136.4(6) . . . . ?
O1 C1 C2 C3 178.1(7) . . . . ?
O7 C49 C50 C51 177.7(8) . . . . ?
C16 C15 C21 C24 -63.2(7) . . . . ?
C16 C15 C21 C23 58.0(8) . . . . ?
C16 C15 C21 C22 177.9(6) . . . . ?
N7 C82 C83 C88 16.8(11) . . . . ?
N7 C82 C83 C84 -168.0(7) . . . . ?
C15 C14 C13 C17 178.0(6) . . . . ?
C15 C14 C13 C12 -1.4(9) . . . . ?
C15 C16 C11 C12 -1.2(9) . . . . ?
C15 C16 C11 C10 176.7(6) . . . . ?
C55 C54 C49 O7 5.8(9) . . . . ?
C55 C54 C49 C50 -176.6(6) . . . . ?
C55 C54 C53 C52 177.4(7) . . . . ?
C58 C59 C64 O9 -3.2(9) . . . . ?
C58 C59 C64 C63 171.3(6) . . . . ?
C58 C59 C60 C61 -171.9(6) . . . . ?
C58 N6 C57 C56 118.4(6) . . . . ?
C54 C55 N5 C56 -177.5(5) . . . . ?
C54 C49 C50 C51 0.1(12) . . . . ?
C54 C53 C52 C51 -1.6(13) . . . . ?
C59 C58 N6 Zn2B 18.1(9) . . . . ?
C59 C58 N6 C57 179.6(6) . . . . ?
C80 N8 C79 C78 -178.2(5) . . . . ?
C80 N8 C79 O11 2.0(8) . . . . ?
C79 N8 C80 C81 -172.8(5) . . . . ?
C79 C78 C77 C76 -179.3(6) . . . . ?
C45 C39 C38 C37 179.4(8) . . . . ?
N6 C58 C59 C64 10.7(10) . . . . ?
N6 C58 C59 C60 -173.9(6) . . . . ?
C73 C74 C75 C76 0.8(11) . . . . ?
C73 C78 C77 C76 2.5(9) . . . . ?
Er1 O8 C55 C54 -53.2(8) . . . . ?
Er1 O8 C55 N5 127.2(5) . . . . ?
Er1 O5 C31 N3 -143.6(5) . . . . ?
Er1 O5 C31 C30 36.6(10) . . . . ?
Er1 O10 C73 C74 164.9(4) . . . . ?
Er1 O10 C73 C78 -16.6(8) . . . . ?
Er1 O2 C7 C6 -13.7(14) . . . . ?
Er1 O2 C7 N1 155.2(5) . . . . ?
Er1 O1 C1 C6 -16.4(9) . . . . ?
Er1 O1 C1 C2 162.5(5) . . . . ?
Er1 O7 C49 C54 -14.1(9) . . . . ?
Er1 O7 C49 C50 168.3(5) . . . . ?
Er1 O4 C25 C30 -0.5(9) . . . . ?
Er1 O4 C25 C26 177.2(4) . . . . ?
C69 C63 C64 O9 0.8(9) . . . . ?
C69 C63 C64 C59 -173.7(5) . . . . ?
C69 C63 C62 C61 173.4(6) . . . . ?
N5 C56 C57 N6 66.7(7) . . . . ?
N5 C55 C54 C49 -154.3(6) . . . . ?
N5 C55 C54 C53 29.4(9) . . . . ?
C7 C6 C1 O1 0.3(10) . . . . ?
C7 C6 C1 C2 -178.6(7) . . . . ?
C7 C6 C5 C4 -179.3(8) . . . . ?
C7 N1 C8 C9 67.2(10) . . . . ?
C6 C7 N1 C8 176.2(7) . . . . ?
C6 C1 C2 C3 -3.0(11) . . . . ?
C6 C5 C4 C3 -1.3(13) . . . . ?
C74 C73 C78 C79 178.6(6) . . . . ?
C74 C73 C78 C77 -3.2(8) . . . . ?
C74 C75 C76 C77 -1.6(10) . . . . ?
C40 C39 C38 C37 -0.9(12) . . . . ?
C40 C35 C34 N4 0.1(14) . . . . ?
C40 C35 C36 C37 -2.7(15) . . . . ?
C57 C56 N5 C55 -168.3(5) . . . . ?
C64 C59 C60 C61 3.4(10) . . . . ?
C64 C63 C62 C61 -4.0(9) . . . . ?
C78 C79 O11 Er1 -51.8(8) . . . . ?
C78 C73 C74 C75 1.6(9) . . . . ?
C78 C77 C76 C75 -0.1(10) . . . . ?
C31 N3 C32 C33 -72.1(8) . . . . ?
C31 C30 C25 O4 0.6(9) . . . . ?
C31 C30 C25 C26 -177.2(6) . . . . ?
C31 C30 C29 C28 178.8(7) . . . . ?
C62 C61 C60 C59 -3.0(9) . . . . ?
C62 C61 C65 C68 117.2(8) . . . . ?
C62 C61 C65 C66 -0.6(10) . . . . ?
C62 C61 C65 C67 -124.1(8) . . . . ?
C62 C63 C64 O9 178.3(5) . . . . ?
C62 C63 C64 C59 3.8(8) . . . . ?
C30 C29 C28 C27 -0.8(12) . . . . ?
C49 C54 C53 C52 0.9(11) . . . . ?
C49 C50 C51 C52 -0.7(15) . . . . ?
C20 C17 C13 C14 61.5(8) . . . . ?
C20 C17 C13 C12 -119.1(7) . . . . ?
C53 C54 C49 O7 -177.8(6) . . . . ?
C53 C54 C49 C50 -0.1(10) . . . . ?
C53 C52 C51 C50 1.4(15) . . . . ?
C48 C45 C39 C40 179.8(6) . . . . ?
C48 C45 C39 C38 -0.6(9) . . . . ?
C60 C59 C64 O9 -178.1(5) . . . . ?
C60 C59 C64 C63 -3.7(9) . . . . ?
C60 C61 C62 C63 3.5(10) . . . . ?
C60 C61 C65 C68 -64.8(8) . . . . ?
C60 C61 C65 C66 177.4(6) . . . . ?
C60 C61 C65 C67 53.9(9) . . . . ?
N1 C7 C6 C1 -155.4(7) . . . . ?
N1 C7 C6 C5 23.3(11) . . . . ?
C39 C40 C35 C34 179.3(7) . . . . ?
C39 C40 C35 C36 0.5(12) . . . . ?
C39 C38 C37 C36 -1.0(15) . . . . ?
C39 C38 C37 C41 -177.0(9) . . . . ?
C26 C27 C28 C29 0.8(11) . . . . ?
C1 C6 C5 C4 -0.6(11) . . . . ?
C1 C2 C3 C4 1.1(13) . . . . ?
C83 C82 N7 Zn2B 15.5(10) . . . . ?
C83 C82 N7 C81 -177.1(6) . . . . ?
C83 C88 C87 C89 -177.1(7) . . . . ?
C83 C88 C87 C86 4.9(10) . . . . ?
C83 C84 C85 C86 6.1(15) . . . . ?
C83 C84 C85 C93 -173.2(8) . . . . ?
C10 N2 C9 C8 -120.2(7) . . . . ?
C25 C30 C29 C28 -0.8(11) . . . . ?
C25 C26 C27 C28 0.9(11) . . . . ?
C70 C69 C63 C64 63.1(8) . . . . ?
C70 C69 C63 C62 -114.3(6) . . . . ?
C13 C14 C15 C16 0.4(9) . . . . ?
C13 C14 C15 C21 -178.0(6) . . . . ?
C13 C12 C11 C16 0.1(10) . . . . ?
C13 C12 C11 C10 -178.0(6) . . . . ?
C11 C16 C15 C14 0.9(8) . . . . ?
C11 C16 C15 C21 179.4(6) . . . . ?
C11 C12 C13 C14 1.1(9) . . . . ?
C11 C12 C13 C17 -178.3(6) . . . . ?
C35 C40 C39 C45 -179.2(6) . . . . ?
C35 C40 C39 C38 1.1(10) . . . . ?
C32 N3 C31 O5 7.0(9) . . . . ?
C32 N3 C31 C30 -173.1(6) . . . . ?
C47 C45 C39 C40 59.5(8) . . . . ?
C47 C45 C39 C38 -120.9(7) . . . . ?
C33 N4 C34 C35 -179.8(8) . . . . ?
C38 C37 C36 C35 2.8(16) . . . . ?
C38 C37 C41 C42 -151.8(10) . . . . ?
C38 C37 C41 C43 -12.0(16) . . . . ?
C38 C37 C41 C3B 97.1(13) . . . . ?
C38 C37 C41 C42A -60.0(14) . . . . ?
C38 C37 C41 C44 52(2) . . . . ?
C46 C45 C39 C40 -61.8(8) . . . . ?
C46 C45 C39 C38 117.9(7) . . . . ?
C18 C17 C13 C14 -179.4(6) . . . . ?
C18 C17 C13 C12 0.0(9) . . . . ?
C34 N4 C33 C32 112.2(8) . . . . ?
C34 C35 C36 C37 178.4(10) . . . . ?
C27 C26 C25 O4 179.6(6) . . . . ?
C27 C26 C25 C30 -2.5(9) . . . . ?
C9 N2 C10 C11 -171.3(7) . . . . ?
C29 C30 C25 O4 -179.8(6) . . . . ?
C29 C30 C25 C26 2.4(9) . . . . ?
C65 C61 C62 C63 -178.4(6) . . . . ?
C65 C61 C60 C59 178.8(6) . . . . ?
C71 C69 C63 C64 -58.1(7) . . . . ?
C71 C69 C63 C62 124.5(6) . . . . ?
C88 C83 C84 C85 -3.4(13) . . . . ?
C88 C87 C89 C91 -60.2(10) . . . . ?
C88 C87 C89 C92 62.5(9) . . . . ?
C88 C87 C89 C90 -178.0(7) . . . . ?
C88 C87 C86 C85 -2.2(14) . . . . ?
C5 C6 C1 O1 -178.4(6) . . . . ?
C5 C6 C1 C2 2.7(9) . . . . ?
C5 C4 C3 C2 1.1(14) . . . . ?
C72 C69 C63 C64 -177.6(6) . . . . ?
C72 C69 C63 C62 5.0(9) . . . . ?
C89 C87 C86 C85 179.8(9) . . . . ?
C84 C83 C88 O12 179.4(7) . . . . ?
C84 C83 C88 C87 -2.4(11) . . . . ?
C84 C85 C86 C87 -3.3(16) . . . . ?
C84 C85 C93 C94 131.5(11) . . . . ?
C84 C85 C93 C96 12.8(15) . . . . ?
C84 C85 C93 C95 -107.8(13) . . . . ?
C36 C35 C34 N4 179.0(9) . . . . ?
C36 C37 C41 C42 32.5(15) . . . . ?
C36 C37 C41 C43 172.3(12) . . . . ?
C36 C37 C41 C3B -78.6(14) . . . . ?
C36 C37 C41 C42A 124.3(13) . . . . ?
C36 C37 C41 C44 -123.2(18) . . . . ?
C19 C17 C13 C14 -58.1(8) . . . . ?
C19 C17 C13 C12 121.2(7) . . . . ?
C86 C87 C89 C91 117.6(8) . . . . ?
C86 C87 C89 C92 -119.6(9) . . . . ?
C86 C87 C89 C90 -0.2(12) . . . . ?
C86 C85 C93 C94 -47.7(15) . . . . ?
C86 C85 C93 C96 -166.5(11) . . . . ?
C86 C85 C93 C95 73.0(13) . . . . ?
C41 C37 C36 C35 178.7(10) . . . . ?
C93 C85 C86 C87 176.0(9) . . . . ?
O11 C79 C78 C73 32.2(8) . . . . ?
O11 C79 C78 C77 -145.9(6) . . . . ?
